data_7030410
loop_
_publ_author_name
'Furukawa, Shunsuke'
'Kobayashi, Junji'
'Kawashima, Takayuki'

_publ_section_title
;
 Application of the sila-Friedel-Crafts reaction to the synthesis of
 \p-extended silole derivatives and their properties.
;
_journal_issue 39
_journal_name_full 'Dalton transactions (Cambridge, England : 2003)'
_journal_page_first 9329
_journal_page_last 9336
_journal_paper_doi 10.1039/c0dt00136h
_journal_volume 39
_journal_year 2010
_chemical_formula_sum 'C78 H84 O6 Si3'
_chemical_formula_weight 1201.72
_space_group_IT_number 14
_symmetry_cell_setting monoclinic
_symmetry_Int_Tables_number 14
_symmetry_space_group_name_Hall '-P 2yab'
_symmetry_space_group_name_H-M 'P 1 21/a 1'
_atom_sites_solution_hydrogens geom
_atom_sites_solution_primary direct
_atom_sites_solution_secondary difmap
_audit_creation_method SHELXL-97
_cell_angle_alpha 90.0000(14)
_cell_angle_beta 102.6957(16)
_cell_angle_gamma 90.0000(14)
_cell_formula_units_Z 8
_cell_length_a 27.695(8)
_cell_length_b 15.054(5)
_cell_length_c 32.739(11)
_cell_measurement_reflns_used 22060
_cell_measurement_temperature 120(2)
_cell_measurement_theta_max 27.4835
_cell_measurement_theta_min 3.0402
_cell_volume 13316(7)
_computing_cell_refinement 'CrystalClear (Rigaku Corp., 2000)'
_computing_data_collection 'CrystalClear (Rigaku Corp., 2000)'
_computing_data_reduction 'CrystalClear (Rigaku Corp., 2000)'
_computing_structure_refinement 'SHELXL-97 (Sheldrick, 1997)'
_computing_structure_solution 'SHELXS-97 (Sheldrick, 1990)'
_diffrn_ambient_temperature 120(2)
_diffrn_detector_area_resol_mean 14.5666
_diffrn_measured_fraction_theta_full 0.941
_diffrn_measured_fraction_theta_max 0.941
_diffrn_measurement_device
;
Mercury CCD (2x2 bin mode)
;
_diffrn_measurement_method dtprofit.ref
_diffrn_radiation_detector CCD
_diffrn_radiation_monochromator graphite
_diffrn_radiation_type MoK\a
_diffrn_radiation_wavelength 0.71070
_diffrn_reflns_av_R_equivalents 0.0559
_diffrn_reflns_av_sigmaI/netI 0.0956
_diffrn_reflns_limit_h_max 26
_diffrn_reflns_limit_h_min -32
_diffrn_reflns_limit_k_max 17
_diffrn_reflns_limit_k_min -17
_diffrn_reflns_limit_l_max 38
_diffrn_reflns_limit_l_min -38
_diffrn_reflns_number 59312
_diffrn_reflns_theta_full 25.00
_diffrn_reflns_theta_max 25.00
_diffrn_reflns_theta_min 3.01
_diffrn_source 'fine-focus sealed tube'
_diffrn_source_current 40.0000
_diffrn_source_power 2.0000
_diffrn_source_voltage 50.0000
_exptl_absorpt_coefficient_mu 0.125
_exptl_absorpt_correction_T_max 0.9755
_exptl_absorpt_correction_T_min 0.9755
_exptl_absorpt_correction_type multi-scan
_exptl_absorpt_process_details
;
Jacobson, R. (1998), Rigaku, Private communication
;
_exptl_crystal_colour colorless
_exptl_crystal_density_diffrn 1.199
_exptl_crystal_density_method 'not measured'
_exptl_crystal_description plate
_exptl_crystal_F_000 5136
_exptl_crystal_size_max 0.20
_exptl_crystal_size_mid 0.20
_exptl_crystal_size_min 0.20
_platon_squeeze_details
;
;
_refine_diff_density_max 5.742
_refine_diff_density_min -0.895
_refine_diff_density_rms 0.180
_refine_ls_extinction_method none
_refine_ls_goodness_of_fit_ref 1.593
_refine_ls_hydrogen_treatment constr
_refine_ls_matrix_type full
_refine_ls_number_parameters 1570
_refine_ls_number_reflns 22060
_refine_ls_number_restraints 0
_refine_ls_restrained_S_all 1.593
_refine_ls_R_factor_all 0.1983
_refine_ls_R_factor_gt 0.1509
_refine_ls_shift/su_max 0.773
_refine_ls_shift/su_mean 0.012
_refine_ls_structure_factor_coef Fsqd
_refine_ls_weighting_details 'calc w=1/[\s^2^(Fo^2^)+(0.2000P)^2^+0.0000P] where P=(Fo^2^+2Fc^2^)/3'
_refine_ls_weighting_scheme calc
_refine_ls_wR_factor_gt 0.3891
_refine_ls_wR_factor_ref 0.4583
_reflns_number_gt 12809
_reflns_number_total 22060
_reflns_threshold_expression >2sigma(I)
_cod_data_source_file c0dt00136h.txt
_cod_data_source_block si3triph4
_cod_original_sg_symbol_H-M 'P 21/a'
_cod_database_code 7030410

loop_
_symmetry_equiv_pos_as_xyz
'x, y, z'
'-x+1/2, y+1/2, -z'
'-x, -y, -z'
'x-1/2, -y-1/2, z'

loop_
_atom_site_label
_atom_site_type_symbol
_atom_site_fract_x
_atom_site_fract_y
_atom_site_fract_z
_atom_site_U_iso_or_equiv
_atom_site_adp_type
_atom_site_occupancy
_atom_site_symmetry_multiplicity
_atom_site_calc_flag
_atom_site_refinement_flags
Si1 Si 0.33985(6) 0.51683(12) 0.39720(5) 0.0197(4) Uani 1 1 d .
Si2 Si 0.31760(7) 0.09189(12) 0.42660(6) 0.0218(5) Uani 1 1 d .
Si3 Si 0.12863(7) 0.32234(12) 0.32529(6) 0.0219(5) Uani 1 1 d .
C1 C 0.3091(2) 0.3513(4) 0.3981(2) 0.0228(15) Uani 1 1 d .
C2 C 0.3548(2) 0.3945(4) 0.4105(2) 0.0210(14) Uani 1 1 d .
C3 C 0.3943(2) 0.3407(5) 0.43175(19) 0.0231(15) Uani 1 1 d .
C4 C 0.3872(2) 0.2499(5) 0.43870(19) 0.0238(15) Uani 1 1 d .
C5 C 0.3423(2) 0.2081(4) 0.42548(19) 0.0231(15) Uani 1 1 d .
C6 C 0.3026(2) 0.2607(4) 0.4047(2) 0.0218(15) Uani 1 1 d .
C7 C 0.2555(2) 0.2167(4) 0.39061(19) 0.0198(14) Uani 1 1 d .
C8 C 0.2522(2) 0.1255(4) 0.39998(19) 0.0217(15) Uani 1 1 d .
C9 C 0.2055(3) 0.0879(4) 0.3854(2) 0.0233(15) Uani 1 1 d .
C10 C 0.1648(3) 0.1385(5) 0.3610(2) 0.0247(15) Uani 1 1 d .
C11 C 0.1692(2) 0.2283(4) 0.35232(19) 0.0208(14) Uani 1 1 d .
C12 C 0.2160(2) 0.2660(4) 0.36851(19) 0.0185(14) Uani 1 1 d .
C13 C 0.2223(2) 0.3595(5) 0.36101(19) 0.0214(14) Uani 1 1 d .
C14 C 0.1804(2) 0.4068(4) 0.33966(19) 0.0202(14) Uani 1 1 d .
C15 C 0.1867(2) 0.4967(5) 0.3338(2) 0.0219(15) Uani 1 1 d .
C16 C 0.2334(2) 0.5386(4) 0.3479(2) 0.0210(14) Uani 1 1 d .
C17 C 0.2747(2) 0.4910(4) 0.36933(19) 0.0203(14) Uani 1 1 d .
C18 C 0.2672(2) 0.4011(4) 0.37507(19) 0.0205(14) Uani 1 1 d .
O1 O 0.44173(16) 0.3694(3) 0.44739(14) 0.0285(11) Uani 1 1 d .
O2 O 0.42837(16) 0.2012(3) 0.45956(14) 0.0261(11) Uani 1 1 d .
O3 O 0.19140(17) 0.0038(3) 0.39173(14) 0.0272(11) Uani 1 1 d .
O4 O 0.12272(17) 0.0897(3) 0.34728(15) 0.0298(12) Uani 1 1 d .
O5 O 0.14655(15) 0.5473(3) 0.31458(13) 0.0187(10) Uani 1 1 d .
O6 O 0.23845(16) 0.6289(3) 0.34139(13) 0.0239(10) Uani 1 1 d .
C19 C 0.3423(2) 0.5861(5) 0.4456(2) 0.0226(15) Uani 1 1 d .
C20 C 0.3541(2) 0.5474(5) 0.4848(2) 0.0259(16) Uani 1 1 d .
H1 H 0.3634 0.4866 0.4873 0.031 Uiso 1 1 calc R
C21 C 0.3527(3) 0.5974(5) 0.5218(2) 0.0298(17) Uani 1 1 d .
H2 H 0.3596 0.5698 0.5486 0.036 Uiso 1 1 calc R
C22 C 0.3412(3) 0.6857(5) 0.5177(2) 0.0304(17) Uani 1 1 d .
H3 H 0.3414 0.7206 0.5419 0.037 Uiso 1 1 calc R
C23 C 0.3291(3) 0.7253(5) 0.4776(2) 0.0392(19) Uani 1 1 d .
H4 H 0.3198 0.7861 0.4746 0.047 Uiso 1 1 calc R
C24 C 0.3310(3) 0.6744(5) 0.4431(2) 0.0333(18) Uani 1 1 d .
H5 H 0.3241 0.7019 0.4164 0.040 Uiso 1 1 calc R
C25 C 0.3740(2) 0.5765(4) 0.3626(2) 0.0248(15) Uani 1 1 d .
C26 C 0.4108(2) 0.6377(5) 0.3759(2) 0.0267(16) Uani 1 1 d .
H6 H 0.4207 0.6493 0.4050 0.032 Uiso 1 1 calc R
C27 C 0.4344(3) 0.6834(5) 0.3490(2) 0.0353(18) Uani 1 1 d .
H7 H 0.4597 0.7251 0.3598 0.042 Uiso 1 1 calc R
C28 C 0.4209(3) 0.6677(5) 0.3069(2) 0.0355(18) Uani 1 1 d .
H8 H 0.4369 0.6983 0.2883 0.043 Uiso 1 1 calc R
C29 C 0.3838(3) 0.6072(6) 0.2917(2) 0.044(2) Uani 1 1 d .
H9 H 0.3743 0.5968 0.2624 0.053 Uiso 1 1 calc R
C30 C 0.3600(3) 0.5608(5) 0.3189(2) 0.0350(18) Uani 1 1 d .
H10 H 0.3346 0.5192 0.3081 0.042 Uiso 1 1 calc R
C31 C 0.3249(3) 0.0458(5) 0.4800(2) 0.0261(16) Uani 1 1 d .
C32 C 0.2896(3) 0.0598(5) 0.5041(2) 0.0306(17) Uani 1 1 d .
H11 H 0.2614 0.0951 0.4930 0.037 Uiso 1 1 calc R
C33 C 0.2948(3) 0.0234(6) 0.5437(2) 0.045(2) Uani 1 1 d .
H12 H 0.2702 0.0331 0.5594 0.053 Uiso 1 1 calc R
C34 C 0.3358(3) -0.0267(5) 0.5599(2) 0.0383(19) Uani 1 1 d .
H13 H 0.3394 -0.0533 0.5868 0.046 Uiso 1 1 calc R
C35 C 0.3716(3) -0.0387(6) 0.5376(2) 0.046(2) Uani 1 1 d .
H14 H 0.4003 -0.0724 0.5495 0.055 Uiso 1 1 calc R
C36 C 0.3671(3) -0.0033(5) 0.4987(2) 0.037(2) Uani 1 1 d .
H15 H 0.3928 -0.0119 0.4840 0.045 Uiso 1 1 calc R
C37 C 0.3462(2) 0.0198(5) 0.3919(2) 0.0254(16) Uani 1 1 d .
C38 C 0.3529(3) -0.0729(5) 0.3978(2) 0.0357(18) Uani 1 1 d .
H16 H 0.3449 -0.1000 0.4217 0.043 Uiso 1 1 calc R
C39 C 0.3705(3) -0.1242(5) 0.3701(3) 0.0360(19) Uani 1 1 d .
H17 H 0.3749 -0.1862 0.3749 0.043 Uiso 1 1 calc R
C40 C 0.3822(3) -0.0859(5) 0.3345(3) 0.0361(19) Uani 1 1 d .
H18 H 0.3943 -0.1213 0.3149 0.043 Uiso 1 1 calc R
C41 C 0.3756(3) 0.0045(6) 0.3285(2) 0.039(2) Uani 1 1 d .
H19 H 0.3831 0.0307 0.3042 0.046 Uiso 1 1 calc R
C42 C 0.3586(3) 0.0579(5) 0.3565(2) 0.0311(17) Uani 1 1 d .
H20 H 0.3553 0.1201 0.3518 0.037 Uiso 1 1 calc R
C43 C 0.0759(2) 0.3429(5) 0.3509(2) 0.0263(16) Uani 1 1 d .
C44 C 0.0642(2) 0.2870(5) 0.3809(2) 0.0266(16) Uani 1 1 d .
H21 H 0.0832 0.2345 0.3882 0.032 Uiso 1 1 calc R
C45 C 0.0260(3) 0.3047(5) 0.4005(2) 0.0364(19) Uani 1 1 d .
H22 H 0.0192 0.2653 0.4212 0.044 Uiso 1 1 calc R
C46 C -0.0028(3) 0.3816(5) 0.3898(2) 0.0299(17) Uani 1 1 d .
H23 H -0.0296 0.3942 0.4026 0.036 Uiso 1 1 calc R
C47 C 0.0084(3) 0.4378(5) 0.3605(2) 0.0335(18) Uani 1 1 d .
H24 H -0.0104 0.4907 0.3538 0.040 Uiso 1 1 calc R
C48 C 0.0467(2) 0.4200(5) 0.3402(2) 0.0291(17) Uani 1 1 d .
H25 H 0.0530 0.4594 0.3194 0.035 Uiso 1 1 calc R
C49 C 0.1103(2) 0.3109(4) 0.2669(2) 0.0263(16) Uani 1 1 d .
C50 C 0.0619(3) 0.2978(5) 0.2445(2) 0.0324(17) Uani 1 1 d .
H26 H 0.0354 0.2997 0.2587 0.039 Uiso 1 1 calc R
C51 C 0.0520(3) 0.2822(5) 0.2027(2) 0.043(2) Uani 1 1 d .
H27 H 0.0187 0.2729 0.1882 0.051 Uiso 1 1 calc R
C52 C 0.0891(3) 0.2796(5) 0.1807(2) 0.043(2) Uani 1 1 d .
H28 H 0.0816 0.2690 0.1514 0.051 Uiso 1 1 calc R
C53 C 0.1376(4) 0.2926(5) 0.2023(3) 0.047(2) Uani 1 1 d .
H29 H 0.1639 0.2919 0.1879 0.056 Uiso 1 1 calc R
C54 C 0.1470(3) 0.3065(5) 0.2449(2) 0.0337(18) Uani 1 1 d .
H30 H 0.1804 0.3134 0.2596 0.040 Uiso 1 1 calc R
C55 C 0.4574(2) 0.4529(5) 0.4329(2) 0.0272(16) Uani 1 1 d .
H31 H 0.4409 0.5030 0.4439 0.033 Uiso 1 1 calc R
H32 H 0.4490 0.4553 0.4019 0.033 Uiso 1 1 calc R
C56 C 0.5130(2) 0.4580(5) 0.4492(2) 0.0251(15) Uani 1 1 d .
H33 H 0.5205 0.4563 0.4801 0.030 Uiso 1 1 calc R
H34 H 0.5286 0.4055 0.4392 0.030 Uiso 1 1 calc R
C57 C 0.5350(3) 0.5412(5) 0.4350(2) 0.0330(18) Uani 1 1 d .
H35 H 0.5142 0.5926 0.4390 0.040 Uiso 1 1 calc R
H36 H 0.5683 0.5506 0.4530 0.040 Uiso 1 1 calc R
C58 C 0.5390(3) 0.5382(5) 0.3909(3) 0.041(2) Uani 1 1 d .
H37 H 0.5528 0.5945 0.3835 0.061 Uiso 1 1 calc R
H38 H 0.5062 0.5291 0.3728 0.061 Uiso 1 1 calc R
H39 H 0.5609 0.4892 0.3869 0.061 Uiso 1 1 calc R
C59 C 0.4435(3) 0.2210(6) 0.5039(2) 0.039(2) Uani 1 1 d .
H40 H 0.4318 0.1735 0.5203 0.047 Uiso 1 1 calc R
H41 H 0.4284 0.2777 0.5100 0.047 Uiso 1 1 calc R
C60 C 0.5002(3) 0.2279(6) 0.5168(3) 0.044(2) Uani 1 1 d .
H42 H 0.5119 0.2705 0.4980 0.053 Uiso 1 1 calc R
H43 H 0.5098 0.2514 0.5457 0.053 Uiso 1 1 calc R
C61 C 0.5249(3) 0.1398(5) 0.5147(2) 0.0335(18) Uani 1 1 d .
H44 H 0.5127 0.1148 0.4863 0.040 Uiso 1 1 calc R
H45 H 0.5609 0.1502 0.5183 0.040 Uiso 1 1 calc R
C62 C 0.5176(3) 0.0726(6) 0.5456(3) 0.052(2) Uani 1 1 d .
H46 H 0.5346 0.0176 0.5411 0.078 Uiso 1 1 calc R
H47 H 0.4822 0.0608 0.5423 0.078 Uiso 1 1 calc R
H48 H 0.5312 0.0948 0.5739 0.078 Uiso 1 1 calc R
C63 C 0.2298(3) -0.0594(5) 0.4108(2) 0.0357(18) Uani 1 1 d .
H49 H 0.2448 -0.0419 0.4400 0.043 Uiso 1 1 calc R
H50 H 0.2562 -0.0617 0.3947 0.043 Uiso 1 1 calc R
C64 C 0.2045(3) -0.1487(5) 0.4098(2) 0.040(2) Uani 1 1 d .
H51 H 0.1838 -0.1585 0.3814 0.048 Uiso 1 1 calc R
H52 H 0.2301 -0.1958 0.4151 0.048 Uiso 1 1 calc R
C65 C 0.1728(3) -0.1575(6) 0.4409(3) 0.053(2) Uani 1 1 d .
H53 H 0.1519 -0.2110 0.4341 0.064 Uiso 1 1 calc R
H54 H 0.1505 -0.1054 0.4383 0.064 Uiso 1 1 calc R
C66 C 0.2031(4) -0.1646(6) 0.4885(3) 0.055(2) Uani 1 1 d .
H55 H 0.1799 -0.1701 0.5071 0.082 Uiso 1 1 calc R
H56 H 0.2233 -0.1112 0.4959 0.082 Uiso 1 1 calc R
H57 H 0.2246 -0.2170 0.4917 0.082 Uiso 1 1 calc R
C67 C 0.0917(3) 0.1156(5) 0.3080(2) 0.0322(17) Uani 1 1 d .
H58 H 0.1124 0.1355 0.2887 0.039 Uiso 1 1 calc R
H59 H 0.0702 0.1657 0.3124 0.039 Uiso 1 1 calc R
C68 C 0.0601(3) 0.0382(5) 0.2891(2) 0.0325(17) Uani 1 1 d .
H60 H 0.0373 0.0226 0.3074 0.039 Uiso 1 1 calc R
H61 H 0.0397 0.0563 0.2616 0.039 Uiso 1 1 calc R
C69 C 0.0894(3) -0.0422(5) 0.2832(2) 0.0322(17) Uani 1 1 d .
H62 H 0.1044 -0.0681 0.3108 0.039 Uiso 1 1 calc R
H63 H 0.1166 -0.0247 0.2695 0.039 Uiso 1 1 calc R
C70 C 0.0571(3) -0.1118(6) 0.2563(3) 0.052(2) Uani 1 1 d .
H64 H 0.0773 -0.1636 0.2530 0.079 Uiso 1 1 calc R
H65 H 0.0426 -0.0866 0.2288 0.079 Uiso 1 1 calc R
H66 H 0.0305 -0.1300 0.2700 0.079 Uiso 1 1 calc R
C71 C 0.1290(2) 0.6048(5) 0.34329(19) 0.0233(15) Uani 1 1 d .
H67 H 0.1562 0.6441 0.3576 0.028 Uiso 1 1 calc R
H68 H 0.1179 0.5688 0.3648 0.028 Uiso 1 1 calc R
C72 C 0.0867(2) 0.6601(5) 0.3198(2) 0.0269(16) Uani 1 1 d .
H69 H 0.0968 0.6889 0.2958 0.032 Uiso 1 1 calc R
H70 H 0.0583 0.6206 0.3085 0.032 Uiso 1 1 calc R
C73 C 0.0705(3) 0.7297(5) 0.3461(2) 0.0354(18) Uani 1 1 d .
H71 H 0.0417 0.7615 0.3291 0.042 Uiso 1 1 calc R
H72 H 0.0976 0.7734 0.3545 0.042 Uiso 1 1 calc R
C74 C 0.0567(3) 0.6937(6) 0.3846(3) 0.048(2) Uani 1 1 d .
H73 H 0.0467 0.7428 0.4007 0.072 Uiso 1 1 calc R
H74 H 0.0852 0.6629 0.4018 0.072 Uiso 1 1 calc R
H75 H 0.0291 0.6520 0.3765 0.072 Uiso 1 1 calc R
C75 C 0.2310(3) 0.6519(5) 0.2975(2) 0.0286(16) Uani 1 1 d .
H76 H 0.2058 0.6124 0.2805 0.034 Uiso 1 1 calc R
H77 H 0.2623 0.6450 0.2880 0.034 Uiso 1 1 calc R
C76 C 0.2134(3) 0.7494(5) 0.2926(2) 0.0337(18) Uani 1 1 d .
H78 H 0.2037 0.7639 0.2625 0.040 Uiso 1 1 calc R
H79 H 0.1837 0.7560 0.3046 0.040 Uiso 1 1 calc R
C77 C 0.2531(3) 0.8157(5) 0.3142(2) 0.0350(18) Uani 1 1 d .
H80 H 0.2606 0.8049 0.3448 0.042 Uiso 1 1 calc R
H81 H 0.2838 0.8058 0.3041 0.042 Uiso 1 1 calc R
C78 C 0.2367(3) 0.9111(5) 0.3058(3) 0.042(2) Uani 1 1 d .
H82 H 0.2628 0.9510 0.3203 0.064 Uiso 1 1 calc R
H83 H 0.2064 0.9214 0.3161 0.064 Uiso 1 1 calc R
H84 H 0.2301 0.9227 0.2756 0.064 Uiso 1 1 calc R
Si4 Si 0.38763(7) 0.32987(13) 0.17242(6) 0.0247(5) Uani 1 1 d .
Si5 Si 0.20203(7) 0.08062(12) 0.08146(5) 0.0198(4) Uani 1 1 d .
Si6 Si 0.17062(7) 0.50644(12) 0.10264(6) 0.0202(4) Uani 1 1 d .
C79 C 0.3009(2) 0.2674(4) 0.1314(2) 0.0219(14) Uani 1 1 d .
C80 C 0.3494(2) 0.2336(5) 0.1464(2) 0.0262(16) Uani 1 1 d .
C81 C 0.3564(2) 0.1450(5) 0.1381(2) 0.0269(16) Uani 1 1 d .
C82 C 0.3160(2) 0.0904(4) 0.1165(2) 0.0218(15) Uani 1 1 d .
C83 C 0.2681(2) 0.1222(4) 0.10389(19) 0.0194(14) Uani 1 1 d .
C84 C 0.2619(2) 0.2136(4) 0.11208(19) 0.0205(14) Uani 1 1 d .
C85 C 0.2138(2) 0.2519(4) 0.09956(19) 0.0169(13) Uani 1 1 d .
C86 C 0.1750(2) 0.1954(4) 0.08090(19) 0.0200(14) Uani 1 1 d .
C87 C 0.1285(2) 0.2334(4) 0.06783(19) 0.0185(14) Uani 1 1 d .
C88 C 0.1195(2) 0.3241(4) 0.0744(2) 0.0218(15) Uani 1 1 d .
C89 C 0.1579(2) 0.3820(4) 0.09216(19) 0.0173(14) Uani 1 1 d .
C90 C 0.2056(2) 0.3421(4) 0.1049(2) 0.0206(14) Uani 1 1 d .
C91 C 0.2471(2) 0.3968(4) 0.12422(19) 0.0168(13) Uani 1 1 d .
C92 C 0.2385(2) 0.4868(4) 0.12794(19) 0.0171(13) Uani 1 1 d .
C93 C 0.2779(2) 0.5397(4) 0.1476(2) 0.0199(14) Uani 1 1 d .
C94 C 0.3259(2) 0.5015(5) 0.1627(2) 0.0244(15) Uani 1 1 d .
C95 C 0.3343(2) 0.4100(4) 0.1586(2) 0.0205(14) Uani 1 1 d .
C96 C 0.2928(2) 0.3595(4) 0.13796(19) 0.0197(14) Uani 1 1 d .
O7 O 0.40394(17) 0.1106(3) 0.14828(15) 0.0311(12) Uani 1 1 d .
O8 O 0.33125(16) 0.0058(3) 0.11030(14) 0.0268(11) Uani 1 1 d .
O9 O 0.08848(15) 0.1784(3) 0.05038(13) 0.0222(10) Uani 1 1 d .
O10 O 0.07055(16) 0.3477(3) 0.06172(14) 0.0243(11) Uani 1 1 d .
O11 O 0.27303(18) 0.6299(3) 0.14890(16) 0.0341(12) Uani 1 1 d .
O12 O 0.36324(16) 0.5538(3) 0.18391(13) 0.0230(10) Uani 1 1 d .
C97 C 0.4081(3) 0.3185(5) 0.2299(2) 0.0329(18) Uani 1 1 d .
C98 C 0.4188(4) 0.2368(6) 0.2487(3) 0.052(2) Uani 1 1 d .
H85 H 0.4147 0.1850 0.2317 0.063 Uiso 1 1 calc R
C99 C 0.4358(4) 0.2277(7) 0.2921(3) 0.066(3) Uani 1 1 d .
H86 H 0.4436 0.1707 0.3041 0.079 Uiso 1 1 calc R
C100 C 0.4410(3) 0.3021(6) 0.3170(3) 0.051(2) Uani 1 1 d .
H87 H 0.4508 0.2965 0.3466 0.061 Uiso 1 1 calc R
C101 C 0.4321(3) 0.3851(6) 0.2989(3) 0.051(2) Uani 1 1 d .
H88 H 0.4376 0.4371 0.3157 0.061 Uiso 1 1 calc R
C102 C 0.4152(3) 0.3915(6) 0.2560(2) 0.048(2) Uani 1 1 d .
H89 H 0.4081 0.4487 0.2439 0.058 Uiso 1 1 calc R
C103 C 0.4412(2) 0.3569(5) 0.1491(2) 0.0248(15) Uani 1 1 d .
C104 C 0.4511(3) 0.3087(5) 0.1149(2) 0.0301(17) Uani 1 1 d .
H90 H 0.4293 0.2621 0.1031 0.036 Uiso 1 1 calc R
C105 C 0.4910(3) 0.3274(5) 0.0984(2) 0.0361(19) Uani 1 1 d .
H91 H 0.4964 0.2939 0.0752 0.043 Uiso 1 1 calc R
C106 C 0.5236(3) 0.3940(5) 0.1148(2) 0.0376(19) Uani 1 1 d .
H92 H 0.5513 0.4072 0.1031 0.045 Uiso 1 1 calc R
C107 C 0.5148(3) 0.4424(5) 0.1496(2) 0.0341(18) Uani 1 1 d .
H93 H 0.5373 0.4876 0.1619 0.041 Uiso 1 1 calc R
C108 C 0.4745(3) 0.4247(5) 0.1655(2) 0.0328(17) Uani 1 1 d .
H94 H 0.4688 0.4590 0.1883 0.039 Uiso 1 1 calc R
C109 C 0.1791(3) 0.0107(5) 0.1207(2) 0.0272(16) Uani 1 1 d .
C110 C 0.1659(3) 0.0520(5) 0.1552(2) 0.0324(17) Uani 1 1 d .
H95 H 0.1675 0.1149 0.1578 0.039 Uiso 1 1 calc R
C111 C 0.1510(3) 0.0030(5) 0.1846(2) 0.040(2) Uani 1 1 d .
H96 H 0.1415 0.0323 0.2074 0.048 Uiso 1 1 calc R
C112 C 0.1491(3) -0.0867(6) 0.1828(3) 0.052(2) Uani 1 1 d .
H97 H 0.1399 -0.1198 0.2046 0.062 Uiso 1 1 calc R
C113 C 0.1604(3) -0.1293(6) 0.1494(3) 0.047(2) Uani 1 1 d .
H98 H 0.1567 -0.1919 0.1470 0.057 Uiso 1 1 calc R
C114 C 0.1772(3) -0.0822(5) 0.1190(2) 0.0342(18) Uani 1 1 d .
H99 H 0.1874 -0.1128 0.0970 0.041 Uiso 1 1 calc R
C115 C 0.1863(2) 0.0316(4) 0.0287(2) 0.0233(15) Uani 1 1 d .
C116 C 0.1459(3) -0.0248(5) 0.0161(2) 0.0330(17) Uani 1 1 d .
H100 H 0.1286 -0.0448 0.0364 0.040 Uiso 1 1 calc R
C117 C 0.1299(3) -0.0530(5) -0.0252(3) 0.044(2) Uani 1 1 d .
H101 H 0.1015 -0.0899 -0.0331 0.052 Uiso 1 1 calc R
C118 C 0.1549(3) -0.0272(6) -0.0534(2) 0.049(2) Uani 1 1 d .
H102 H 0.1442 -0.0470 -0.0815 0.059 Uiso 1 1 calc R
C119 C 0.1964(3) 0.0276(6) -0.0433(2) 0.044(2) Uani 1 1 d .
H103 H 0.2136 0.0453 -0.0641 0.053 Uiso 1 1 calc R
C120 C 0.2116(3) 0.0554(5) -0.0026(2) 0.0321(17) Uani 1 1 d .
H104 H 0.2402 0.0920 0.0048 0.039 Uiso 1 1 calc R
C121 C 0.1372(2) 0.5616(4) 0.1397(2) 0.0230(15) Uani 1 1 d .
C122 C 0.1430(3) 0.5308(5) 0.1806(2) 0.0345(18) Uani 1 1 d .
H105 H 0.1638 0.4811 0.1893 0.041 Uiso 1 1 calc R
C123 C 0.1198(3) 0.5697(6) 0.2081(3) 0.047(2) Uani 1 1 d .
H106 H 0.1240 0.5462 0.2355 0.056 Uiso 1 1 calc R
C124 C 0.0901(3) 0.6433(6) 0.1967(3) 0.052(2) Uani 1 1 d .
H107 H 0.0748 0.6715 0.2165 0.062 Uiso 1 1 calc R
C125 C 0.0827(3) 0.6756(5) 0.1564(2) 0.0330(18) Uani 1 1 d .
H108 H 0.0616 0.7251 0.1479 0.040 Uiso 1 1 calc R
C126 C 0.1067(2) 0.6347(5) 0.1284(2) 0.0290(16) Uani 1 1 d .
H109 H 0.1021 0.6573 0.1008 0.035 Uiso 1 1 calc R
C127 C 0.1625(2) 0.5735(4) 0.05318(19) 0.0201(14) Uani 1 1 d .
C128 C 0.1429(3) 0.5391(5) 0.0141(2) 0.0288(16) Uani 1 1 d .
H110 H 0.1327 0.4787 0.0117 0.035 Uiso 1 1 calc R
C129 C 0.1378(3) 0.5905(5) -0.0224(2) 0.0341(18) Uani 1 1 d .
H111 H 0.1252 0.5645 -0.0490 0.041 Uiso 1 1 calc R
C130 C 0.1510(3) 0.6788(5) -0.0194(2) 0.0319(17) Uani 1 1 d .
H112 H 0.1462 0.7150 -0.0438 0.038 Uiso 1 1 calc R
C131 C 0.1717(3) 0.7146(5) 0.0201(2) 0.0367(18) Uani 1 1 d .
H113 H 0.1823 0.7748 0.0223 0.044 Uiso 1 1 calc R
C132 C 0.1769(3) 0.6625(5) 0.0563(2) 0.0313(17) Uani 1 1 d .
H114 H 0.1902 0.6878 0.0830 0.038 Uiso 1 1 calc R
C133 C 0.4129(3) 0.0367(5) 0.1763(3) 0.044(2) Uani 1 1 d .
H115 H 0.4038 -0.0193 0.1606 0.053 Uiso 1 1 calc R
H116 H 0.3925 0.0420 0.1975 0.053 Uiso 1 1 calc R
C134 C 0.4674(3) 0.0357(5) 0.1976(3) 0.041(2) Uani 1 1 d .
H117 H 0.4868 0.0345 0.1755 0.049 Uiso 1 1 calc R
H118 H 0.4752 0.0922 0.2131 0.049 Uiso 1 1 calc R
C135 C 0.4841(4) -0.0354(8) 0.2258(4) 0.091(4) Uani 1 1 d .
H119 H 0.4978 -0.0798 0.2091 0.109 Uiso 1 1 calc R
H120 H 0.5129 -0.0110 0.2462 0.109 Uiso 1 1 calc R
C136 C 0.4577(4) -0.0856(9) 0.2501(3) 0.086(4) Uani 1 1 d .
H121 H 0.4794 -0.1317 0.2654 0.129 Uiso 1 1 calc R
H122 H 0.4290 -0.1134 0.2316 0.129 Uiso 1 1 calc R
H123 H 0.4465 -0.0465 0.2700 0.129 Uiso 1 1 calc R
C137 C 0.2984(3) -0.0535(5) 0.0823(2) 0.0342(18) Uani 1 1 d .
H124 H 0.2862 -0.0248 0.0547 0.041 Uiso 1 1 calc R
H125 H 0.2696 -0.0695 0.0941 0.041 Uiso 1 1 calc R
C138 C 0.3283(3) -0.1344(5) 0.0778(3) 0.041(2) Uani 1 1 d .
H126 H 0.3420 -0.1595 0.1059 0.050 Uiso 1 1 calc R
H127 H 0.3564 -0.1169 0.0654 0.050 Uiso 1 1 calc R
C139 C 0.2983(3) -0.2059(5) 0.0504(3) 0.050(2) Uani 1 1 d .
H128 H 0.2689 -0.2208 0.0617 0.060 Uiso 1 1 calc R
H129 H 0.3187 -0.2602 0.0517 0.060 Uiso 1 1 calc R
C140 C 0.2809(3) -0.1771(6) 0.0043(2) 0.048(2) Uani 1 1 d .
H130 H 0.2615 -0.2250 -0.0117 0.072 Uiso 1 1 calc R
H131 H 0.3098 -0.1643 -0.0075 0.072 Uiso 1 1 calc R
H132 H 0.2604 -0.1237 0.0028 0.072 Uiso 1 1 calc R
C141 C 0.0748(3) 0.1850(5) 0.0060(2) 0.0296(17) Uani 1 1 d .
H133 H 0.1004 0.1568 -0.0066 0.036 Uiso 1 1 calc R
H134 H 0.0721 0.2483 -0.0025 0.036 Uiso 1 1 calc R
C142 C 0.0267(3) 0.1402(8) -0.0091(3) 0.064(3) Uani 1 1 d .
H135 H 0.0013 0.1715 0.0026 0.077 Uiso 1 1 calc R
H136 H 0.0292 0.0788 0.0021 0.077 Uiso 1 1 calc R
C143 C 0.0092(3) 0.1360(7) -0.0557(3) 0.057(3) Uani 1 1 d .
H137 H 0.0149 0.1947 -0.0675 0.068 Uiso 1 1 calc R
H138 H 0.0298 0.0922 -0.0667 0.068 Uiso 1 1 calc R
C144 C -0.0428(4) 0.1121(8) -0.0710(3) 0.073(3) Uani 1 1 d .
H139 H -0.0506 0.1116 -0.1017 0.110 Uiso 1 1 calc R
H140 H -0.0638 0.1556 -0.0610 0.110 Uiso 1 1 calc R
H141 H -0.0487 0.0529 -0.0606 0.110 Uiso 1 1 calc R
C145 C 0.0558(3) 0.4300(4) 0.0772(2) 0.0286(16) Uani 1 1 d .
H142 H 0.0655 0.4803 0.0612 0.034 Uiso 1 1 calc R
H143 H 0.0722 0.4375 0.1071 0.034 Uiso 1 1 calc R
C146 C 0.0008(3) 0.4280(5) 0.0722(3) 0.0363(19) Uani 1 1 d .
H144 H -0.0079 0.3826 0.0913 0.044 Uiso 1 1 calc R
H145 H -0.0147 0.4104 0.0432 0.044 Uiso 1 1 calc R
C147 C -0.0201(3) 0.5175(5) 0.0816(3) 0.0382(19) Uani 1 1 d .
H146 H -0.0542 0.5088 0.0856 0.046 Uiso 1 1 calc R
H147 H 0.0001 0.5410 0.1081 0.046 Uiso 1 1 calc R
C148 C -0.0211(3) 0.5840(6) 0.0479(3) 0.049(2) Uani 1 1 d .
H148 H -0.0341 0.6404 0.0558 0.074 Uiso 1 1 calc R
H149 H -0.0423 0.5624 0.0218 0.074 Uiso 1 1 calc R
H150 H 0.0126 0.5931 0.0438 0.074 Uiso 1 1 calc R
C149 C 0.2731(4) 0.6680(7) 0.1882(3) 0.069(3) Uani 1 1 d .
H151 H 0.2958 0.6352 0.2107 0.083 Uiso 1 1 calc R
H152 H 0.2394 0.6666 0.1939 0.083 Uiso 1 1 calc R
C150 C 0.2916(6) 0.7690(9) 0.1858(6) 0.151(8) Uani 1 1 d .
H153 H 0.3256 0.7658 0.1809 0.181 Uiso 1 1 calc R
H154 H 0.2706 0.7953 0.1602 0.181 Uiso 1 1 calc R
C151 C 0.2928(4) 0.8264(8) 0.2157(4) 0.081(4) Uani 1 1 d .
H155 H 0.3203 0.8095 0.2392 0.098 Uiso 1 1 calc R
H156 H 0.2617 0.8198 0.2257 0.098 Uiso 1 1 calc R
C152 C 0.2984(4) 0.9183(7) 0.2072(3) 0.070(3) Uani 1 1 d .
H157 H 0.3001 0.9528 0.2329 0.105 Uiso 1 1 calc R
H158 H 0.2701 0.9382 0.1857 0.105 Uiso 1 1 calc R
H159 H 0.3290 0.9269 0.1973 0.105 Uiso 1 1 calc R
C154 C 0.3890(3) 0.6049(5) 0.1582(2) 0.0266(16) Uani 1 1 d .
H162 H 0.3659 0.6458 0.1399 0.032 Uiso 1 1 calc R
H163 H 0.4042 0.5652 0.1404 0.032 Uiso 1 1 calc R
C155 C 0.4284(3) 0.6564(5) 0.1881(2) 0.0326(17) Uani 1 1 d .
H164 H 0.4462 0.6158 0.2101 0.039 Uiso 1 1 calc R
H165 H 0.4124 0.7029 0.2019 0.039 Uiso 1 1 calc R
C156 C 0.4659(3) 0.7004(5) 0.1659(2) 0.0348(18) Uani 1 1 d .
H166 H 0.4929 0.7275 0.1872 0.042 Uiso 1 1 calc R
H167 H 0.4807 0.6545 0.1508 0.042 Uiso 1 1 calc R
C157 C 0.4420(3) 0.7705(6) 0.1356(3) 0.050(2) Uani 1 1 d .
H168 H 0.4668 0.7972 0.1222 0.074 Uiso 1 1 calc R
H169 H 0.4277 0.8164 0.1506 0.074 Uiso 1 1 calc R
H170 H 0.4157 0.7435 0.1142 0.074 Uiso 1 1 calc R

loop_
_atom_site_aniso_label
_atom_site_aniso_U_11
_atom_site_aniso_U_22
_atom_site_aniso_U_33
_atom_site_aniso_U_23
_atom_site_aniso_U_13
_atom_site_aniso_U_12
Si1 0.0207(10) 0.0153(10) 0.0225(10) 0.0009(7) 0.0033(7) 0.0001(7)
Si2 0.0259(10) 0.0154(11) 0.0246(10) 0.0036(8) 0.0065(8) 0.0060(7)
Si3 0.0216(10) 0.0191(11) 0.0220(9) -0.0018(8) -0.0018(7) 0.0001(7)
C1 0.023(4) 0.016(4) 0.026(4) 0.000(3) -0.002(3) 0.005(3)
C2 0.024(4) 0.019(4) 0.020(3) -0.001(3) 0.006(3) 0.000(3)
C3 0.024(4) 0.028(4) 0.018(3) 0.001(3) 0.006(3) 0.003(3)
C4 0.028(4) 0.026(4) 0.020(3) 0.003(3) 0.011(3) 0.010(3)
C5 0.029(4) 0.022(4) 0.018(3) -0.001(3) 0.004(3) 0.005(3)
C6 0.025(4) 0.015(4) 0.025(3) 0.001(3) 0.004(3) 0.004(3)
C7 0.029(4) 0.011(3) 0.022(3) -0.004(3) 0.010(3) 0.000(3)
C8 0.028(4) 0.021(4) 0.018(3) -0.002(3) 0.009(3) 0.002(3)
C9 0.035(4) 0.013(4) 0.024(4) 0.006(3) 0.011(3) -0.001(3)
C10 0.031(4) 0.019(4) 0.022(3) -0.004(3) 0.003(3) -0.002(3)
C11 0.025(4) 0.016(4) 0.020(3) -0.003(3) 0.002(3) -0.005(3)
C12 0.025(3) 0.012(3) 0.018(3) -0.007(3) 0.004(3) -0.001(3)
C13 0.020(3) 0.023(4) 0.020(3) -0.001(3) 0.003(3) 0.000(3)
C14 0.028(4) 0.014(4) 0.016(3) -0.005(3) 0.000(3) 0.004(3)
C15 0.015(3) 0.029(4) 0.020(3) -0.004(3) 0.000(3) 0.003(3)
C16 0.031(4) 0.009(3) 0.023(3) 0.000(3) 0.007(3) 0.001(3)
C17 0.023(3) 0.014(4) 0.022(3) -0.001(3) 0.001(3) 0.006(3)
C18 0.029(4) 0.017(4) 0.015(3) 0.005(3) 0.003(3) 0.004(3)
O1 0.022(3) 0.030(3) 0.032(3) 0.009(2) 0.002(2) -0.004(2)
O2 0.025(3) 0.025(3) 0.026(2) 0.005(2) 0.0023(19) 0.011(2)
O3 0.035(3) 0.010(3) 0.036(3) 0.003(2) 0.005(2) -0.0038(19)
O4 0.029(3) 0.022(3) 0.034(3) 0.000(2) -0.002(2) -0.010(2)
O5 0.024(2) 0.013(2) 0.018(2) 0.0039(18) 0.0024(18) 0.0086(18)
O6 0.032(3) 0.013(3) 0.025(2) 0.004(2) 0.003(2) 0.0019(19)
C19 0.019(3) 0.022(4) 0.028(4) -0.001(3) 0.007(3) 0.001(3)
C20 0.025(4) 0.025(4) 0.028(4) -0.003(3) 0.005(3) -0.001(3)
C21 0.039(4) 0.035(5) 0.017(3) -0.001(3) 0.010(3) 0.000(3)
C22 0.029(4) 0.037(5) 0.028(4) -0.008(3) 0.012(3) 0.000(3)
C23 0.058(5) 0.020(4) 0.040(4) -0.003(4) 0.011(4) -0.008(4)
C24 0.048(5) 0.024(4) 0.031(4) -0.003(3) 0.014(3) 0.001(3)
C25 0.023(4) 0.019(4) 0.035(4) 0.000(3) 0.012(3) 0.006(3)
C26 0.024(4) 0.036(5) 0.022(3) 0.000(3) 0.009(3) -0.001(3)
C27 0.035(4) 0.022(4) 0.051(5) 0.007(4) 0.014(4) 0.001(3)
C28 0.042(5) 0.036(5) 0.035(4) 0.002(4) 0.022(4) 0.001(4)
C29 0.055(6) 0.055(6) 0.030(4) 0.005(4) 0.023(4) 0.001(4)
C30 0.030(4) 0.045(5) 0.031(4) -0.008(4) 0.008(3) -0.004(3)
C31 0.028(4) 0.022(4) 0.028(4) 0.003(3) 0.005(3) -0.001(3)
C32 0.028(4) 0.038(5) 0.026(4) -0.008(3) 0.005(3) 0.002(3)
C33 0.046(5) 0.062(6) 0.027(4) -0.003(4) 0.012(4) -0.015(4)
C34 0.040(5) 0.042(5) 0.030(4) 0.010(4) 0.004(3) -0.005(4)
C35 0.053(5) 0.042(5) 0.036(5) 0.010(4) -0.003(4) 0.011(4)
C36 0.038(5) 0.046(5) 0.032(4) 0.015(4) 0.015(3) 0.022(4)
C37 0.028(4) 0.020(4) 0.029(4) -0.001(3) 0.008(3) -0.001(3)
C38 0.042(5) 0.026(4) 0.044(5) 0.008(4) 0.019(4) 0.003(3)
C39 0.037(4) 0.016(4) 0.058(5) -0.011(4) 0.017(4) 0.005(3)
C40 0.035(4) 0.028(5) 0.047(5) -0.014(4) 0.015(4) 0.004(3)
C41 0.051(5) 0.046(5) 0.025(4) 0.001(4) 0.022(4) -0.009(4)
C42 0.043(5) 0.015(4) 0.039(4) -0.001(3) 0.017(3) 0.003(3)
C43 0.027(4) 0.022(4) 0.025(4) -0.003(3) -0.005(3) 0.001(3)
C44 0.024(4) 0.028(4) 0.027(4) 0.002(3) 0.003(3) 0.000(3)
C45 0.045(5) 0.029(5) 0.034(4) 0.000(4) 0.005(3) -0.011(4)
C46 0.025(4) 0.038(5) 0.029(4) -0.007(3) 0.010(3) -0.005(3)
C47 0.033(4) 0.029(4) 0.036(4) -0.006(4) 0.003(3) 0.004(3)
C48 0.024(4) 0.031(4) 0.033(4) -0.007(3) 0.007(3) 0.004(3)
C49 0.026(4) 0.014(4) 0.032(4) -0.001(3) -0.007(3) 0.002(3)
C50 0.028(4) 0.037(5) 0.031(4) -0.004(3) 0.004(3) -0.001(3)
C51 0.038(5) 0.034(5) 0.044(5) -0.011(4) -0.014(4) -0.001(4)
C52 0.065(6) 0.036(5) 0.024(4) -0.002(4) 0.004(4) -0.018(4)
C53 0.065(6) 0.036(5) 0.042(5) -0.008(4) 0.014(4) -0.008(4)
C54 0.031(4) 0.040(5) 0.030(4) -0.003(3) 0.006(3) 0.005(3)
C55 0.022(4) 0.027(4) 0.032(4) 0.000(3) 0.003(3) -0.002(3)
C56 0.019(3) 0.029(4) 0.025(4) -0.003(3) 0.001(3) -0.001(3)
C57 0.029(4) 0.026(4) 0.041(4) 0.002(3) 0.000(3) 0.003(3)
C58 0.026(4) 0.038(5) 0.061(6) 0.000(4) 0.016(4) -0.001(3)
C59 0.041(5) 0.054(6) 0.023(4) 0.004(4) 0.007(3) 0.024(4)
C60 0.033(4) 0.043(5) 0.052(5) -0.002(4) 0.000(4) 0.000(4)
C61 0.029(4) 0.026(4) 0.045(5) 0.004(4) 0.006(3) -0.002(3)
C62 0.050(6) 0.049(6) 0.056(6) 0.007(5) 0.007(4) 0.008(4)
C63 0.045(5) 0.016(4) 0.042(5) 0.004(3) 0.001(4) 0.000(3)
C64 0.044(5) 0.033(5) 0.036(4) 0.007(4) -0.006(3) -0.002(4)
C65 0.059(6) 0.042(6) 0.059(6) 0.000(5) 0.013(5) -0.011(4)
C66 0.075(7) 0.048(6) 0.049(6) 0.000(5) 0.030(5) -0.004(5)
C67 0.032(4) 0.017(4) 0.041(4) -0.005(3) -0.005(3) 0.000(3)
C68 0.039(4) 0.028(4) 0.027(4) -0.007(3) -0.001(3) -0.005(3)
C69 0.030(4) 0.030(4) 0.036(4) 0.005(3) 0.004(3) -0.007(3)
C70 0.063(6) 0.040(6) 0.045(5) -0.003(4) -0.006(4) -0.023(4)
C71 0.025(4) 0.028(4) 0.015(3) 0.002(3) 0.002(3) 0.002(3)
C72 0.022(4) 0.022(4) 0.034(4) 0.001(3) 0.000(3) 0.016(3)
C73 0.037(4) 0.028(5) 0.041(4) 0.001(4) 0.007(3) 0.002(3)
C74 0.048(5) 0.043(5) 0.059(6) 0.000(4) 0.026(4) 0.020(4)
C75 0.038(4) 0.026(4) 0.025(4) 0.004(3) 0.014(3) -0.002(3)
C76 0.038(4) 0.025(4) 0.034(4) 0.009(3) -0.001(3) 0.001(3)
C77 0.039(4) 0.042(5) 0.023(4) -0.004(3) 0.003(3) -0.002(3)
C78 0.067(6) 0.015(4) 0.043(5) 0.009(4) 0.007(4) -0.008(4)
Si4 0.0221(10) 0.0211(11) 0.0270(10) 0.0017(8) -0.0029(8) 0.0007(7)
Si5 0.0247(10) 0.0136(10) 0.0203(9) -0.0017(7) 0.0033(7) -0.0006(7)
Si6 0.0236(10) 0.0132(10) 0.0229(10) -0.0005(8) 0.0033(7) 0.0020(7)
C79 0.028(4) 0.013(4) 0.024(3) -0.001(3) 0.004(3) 0.004(3)
C80 0.022(4) 0.020(4) 0.032(4) 0.000(3) -0.004(3) -0.002(3)
C81 0.019(4) 0.020(4) 0.042(4) 0.003(3) 0.007(3) 0.006(3)
C82 0.027(4) 0.011(4) 0.027(4) 0.000(3) 0.004(3) 0.007(3)
C83 0.025(4) 0.013(4) 0.021(3) -0.003(3) 0.006(3) 0.006(3)
C84 0.028(4) 0.012(4) 0.021(3) 0.004(3) 0.003(3) 0.000(3)
C85 0.019(3) 0.011(3) 0.021(3) -0.002(3) 0.005(3) 0.002(2)
C86 0.024(4) 0.017(4) 0.021(3) -0.001(3) 0.008(3) 0.001(3)
C87 0.016(3) 0.021(4) 0.019(3) 0.002(3) 0.004(2) -0.006(3)
C88 0.027(4) 0.014(4) 0.025(3) -0.001(3) 0.007(3) 0.002(3)
C89 0.019(3) 0.010(3) 0.023(3) 0.000(3) 0.005(3) 0.005(2)
C90 0.021(3) 0.016(4) 0.026(3) 0.001(3) 0.007(3) -0.006(3)
C91 0.022(3) 0.012(3) 0.018(3) 0.003(3) 0.007(3) -0.001(2)
C92 0.018(3) 0.014(4) 0.020(3) -0.003(3) 0.007(2) 0.001(2)
C93 0.026(4) 0.010(3) 0.024(3) 0.007(3) 0.005(3) -0.005(3)
C94 0.025(4) 0.026(4) 0.025(4) -0.001(3) 0.010(3) -0.004(3)
C95 0.019(3) 0.020(4) 0.023(3) 0.002(3) 0.007(3) -0.006(3)
C96 0.025(4) 0.011(4) 0.019(3) -0.004(3) -0.002(3) -0.002(3)
O7 0.024(3) 0.027(3) 0.039(3) 0.008(2) 0.001(2) 0.009(2)
O8 0.024(3) 0.019(3) 0.034(3) -0.004(2) -0.002(2) 0.0063(19)
O9 0.019(2) 0.021(3) 0.027(2) -0.002(2) 0.0040(19) -0.0056(18)
O10 0.020(2) 0.017(3) 0.035(3) -0.012(2) 0.0049(19) -0.0013(18)
O11 0.032(3) 0.015(3) 0.052(3) -0.012(2) 0.002(2) 0.001(2)
O12 0.026(3) 0.020(3) 0.021(2) -0.005(2) 0.0022(19) -0.0064(19)
C97 0.033(4) 0.028(4) 0.033(4) 0.010(3) -0.002(3) 0.000(3)
C98 0.074(7) 0.042(6) 0.039(5) 0.012(4) 0.007(4) 0.013(5)
C99 0.107(9) 0.049(6) 0.037(5) 0.014(5) 0.003(5) 0.029(6)
C100 0.053(5) 0.064(7) 0.030(4) 0.015(4) -0.004(4) 0.023(5)
C101 0.062(6) 0.048(6) 0.037(5) 0.001(4) -0.003(4) 0.002(4)
C102 0.074(6) 0.034(5) 0.033(5) 0.003(4) 0.002(4) -0.010(4)
C103 0.021(3) 0.026(4) 0.023(3) 0.004(3) -0.004(3) 0.007(3)
C104 0.034(4) 0.023(4) 0.032(4) -0.003(3) 0.005(3) -0.004(3)
C105 0.053(5) 0.025(4) 0.030(4) 0.005(3) 0.010(4) 0.013(4)
C106 0.030(4) 0.046(5) 0.042(5) 0.005(4) 0.018(3) 0.001(4)
C107 0.028(4) 0.030(5) 0.046(5) -0.011(4) 0.012(3) -0.009(3)
C108 0.030(4) 0.031(5) 0.037(4) -0.006(3) 0.007(3) 0.001(3)
C109 0.034(4) 0.023(4) 0.023(4) 0.005(3) 0.002(3) 0.001(3)
C110 0.038(4) 0.031(5) 0.030(4) 0.003(3) 0.011(3) 0.007(3)
C111 0.053(5) 0.034(5) 0.036(4) 0.005(4) 0.019(4) 0.008(4)
C112 0.052(6) 0.059(7) 0.051(6) 0.001(5) 0.026(4) -0.008(5)
C113 0.049(5) 0.026(5) 0.066(6) 0.017(4) 0.011(4) -0.007(4)
C114 0.048(5) 0.023(4) 0.033(4) 0.000(3) 0.010(3) -0.006(3)
C115 0.022(4) 0.019(4) 0.028(4) -0.002(3) 0.003(3) 0.005(3)
C116 0.040(4) 0.029(4) 0.028(4) -0.002(3) 0.004(3) -0.006(3)
C117 0.054(5) 0.028(5) 0.041(5) -0.009(4) -0.006(4) -0.009(4)
C118 0.062(6) 0.060(6) 0.017(4) -0.009(4) -0.010(4) 0.007(5)
C119 0.062(6) 0.050(6) 0.022(4) -0.002(4) 0.012(4) 0.007(4)
C120 0.032(4) 0.032(5) 0.032(4) -0.003(3) 0.006(3) 0.000(3)
C121 0.021(3) 0.018(4) 0.030(4) -0.008(3) 0.005(3) -0.004(3)
C122 0.038(4) 0.035(5) 0.029(4) 0.003(3) 0.004(3) 0.006(3)
C123 0.044(5) 0.067(7) 0.029(4) -0.010(4) 0.010(4) 0.005(4)
C124 0.054(6) 0.059(6) 0.045(5) -0.032(5) 0.018(4) -0.001(5)
C125 0.027(4) 0.031(5) 0.041(4) -0.011(4) 0.008(3) 0.006(3)
C126 0.023(4) 0.025(4) 0.038(4) -0.015(3) 0.005(3) 0.004(3)
C127 0.025(3) 0.015(4) 0.021(3) 0.000(3) 0.006(3) 0.004(3)
C128 0.036(4) 0.021(4) 0.032(4) 0.001(3) 0.012(3) -0.001(3)
C129 0.034(4) 0.044(5) 0.024(4) 0.002(3) 0.008(3) -0.005(3)
C130 0.041(4) 0.024(4) 0.029(4) 0.014(3) 0.003(3) 0.006(3)
C131 0.048(5) 0.024(4) 0.039(4) 0.004(4) 0.010(4) 0.004(3)
C132 0.034(4) 0.028(4) 0.032(4) 0.008(3) 0.007(3) -0.001(3)
C133 0.038(5) 0.023(4) 0.061(6) 0.012(4) -0.011(4) 0.000(3)
C134 0.020(4) 0.041(5) 0.058(5) 0.001(4) -0.002(3) 0.004(3)
C135 0.038(6) 0.095(9) 0.126(10) 0.073(8) -0.012(6) -0.012(6)
C136 0.055(7) 0.134(12) 0.063(7) 0.039(7) -0.002(5) 0.000(7)
C137 0.035(4) 0.018(4) 0.045(5) -0.004(3) -0.003(3) 0.000(3)
C138 0.028(4) 0.034(5) 0.056(5) -0.012(4) -0.004(4) 0.005(3)
C139 0.061(6) 0.022(5) 0.064(6) -0.007(4) 0.007(5) 0.008(4)
C140 0.057(6) 0.053(6) 0.038(5) -0.005(4) 0.019(4) -0.004(4)
C141 0.030(4) 0.022(4) 0.032(4) -0.005(3) -0.004(3) 0.002(3)
C142 0.050(6) 0.094(8) 0.045(5) -0.015(5) 0.003(4) -0.023(5)
C143 0.056(6) 0.071(7) 0.034(5) -0.013(5) -0.011(4) 0.009(5)
C144 0.060(7) 0.101(9) 0.055(6) 0.001(6) 0.005(5) -0.019(6)
C145 0.028(4) 0.016(4) 0.043(4) -0.003(3) 0.011(3) 0.000(3)
C146 0.025(4) 0.032(5) 0.052(5) -0.008(4) 0.009(3) -0.002(3)
C147 0.032(4) 0.028(5) 0.052(5) -0.010(4) 0.005(4) 0.005(3)
C148 0.054(5) 0.042(6) 0.042(5) -0.011(4) -0.009(4) 0.021(4)
C149 0.043(5) 0.069(7) 0.093(8) -0.057(6) 0.008(5) 0.008(5)
C150 0.111(12) 0.063(9) 0.29(2) -0.100(12) 0.072(13) -0.028(8)
C151 0.070(8) 0.083(9) 0.095(9) -0.029(7) 0.026(7) -0.022(6)
C152 0.085(8) 0.055(7) 0.078(8) 0.009(6) 0.035(6) -0.007(6)
C154 0.037(4) 0.019(4) 0.023(4) 0.006(3) 0.005(3) -0.002(3)
C155 0.033(4) 0.023(4) 0.042(4) 0.001(3) 0.010(3) -0.008(3)
C156 0.026(4) 0.035(5) 0.045(4) 0.013(4) 0.011(3) -0.004(3)
C157 0.032(5) 0.044(6) 0.069(6) 0.024(5) 0.004(4) -0.004(4)

loop_
_atom_type_symbol
_atom_type_description
_atom_type_scat_dispersion_real
_atom_type_scat_dispersion_imag
_atom_type_scat_source
C C 0.0033 0.0016 'International Tables Vol C Tables 4.2.6.8 and 6.1.1.4'
H H 0.0000 0.0000 'International Tables Vol C Tables 4.2.6.8 and 6.1.1.4'
O O 0.0106 0.0060 'International Tables Vol C Tables 4.2.6.8 and 6.1.1.4'
Si Si 0.0817 0.0704 'International Tables Vol C Tables 4.2.6.8 and 6.1.1.4'

loop_
_geom_angle_atom_site_label_1
_geom_angle_atom_site_label_2
_geom_angle_atom_site_label_3
_geom_angle
C25 Si1 C17 111.6(3)
C25 Si1 C19 108.4(3)
C17 Si1 C19 112.2(3)
C25 Si1 C2 119.3(3)
C17 Si1 C2 92.8(3)
C19 Si1 C2 111.9(3)
C31 Si2 C37 112.5(3)
C31 Si2 C5 113.7(3)
C37 Si2 C5 108.9(3)
C31 Si2 C8 115.4(3)
C37 Si2 C8 111.4(3)
C5 Si2 C8 93.3(3)
C43 Si3 C49 114.3(3)
C43 Si3 C14 113.6(3)
C49 Si3 C14 109.6(3)
C43 Si3 C11 110.8(3)
C49 Si3 C11 114.0(3)
C14 Si3 C11 92.7(3)
C6 C1 C2 123.0(6)
C6 C1 C18 118.1(6)
C2 C1 C18 118.7(6)
C1 C2 C3 115.3(6)
C1 C2 Si1 104.1(5)
C3 C2 Si1 140.1(5)
O1 C3 C4 113.7(6)
O1 C3 C2 125.2(6)
C4 C3 C2 121.0(6)
C5 C4 O2 119.7(6)
C5 C4 C3 122.9(6)
O2 C4 C3 117.4(6)
C4 C5 C6 116.9(6)
C4 C5 Si2 136.6(5)
C6 C5 Si2 106.5(5)
C1 C6 C5 120.8(6)
C1 C6 C7 122.3(6)
C5 C6 C7 116.9(6)
C12 C7 C8 123.4(6)
C12 C7 C6 118.4(6)
C8 C7 C6 118.2(6)
C9 C8 C7 114.7(6)
C9 C8 Si2 140.2(5)
C7 C8 Si2 104.9(5)
O3 C9 C8 127.1(6)
O3 C9 C10 111.1(6)
C8 C9 C10 121.8(6)
O4 C10 C11 124.0(6)
O4 C10 C9 113.8(6)
C11 C10 C9 122.2(6)
C10 C11 C12 115.3(6)
C10 C11 Si3 138.6(5)
C12 C11 Si3 106.0(5)
C7 C12 C11 122.5(6)
C7 C12 C13 119.8(6)
C11 C12 C13 117.7(6)
C18 C13 C14 121.4(6)
C18 C13 C12 121.3(6)
C14 C13 C12 117.3(6)
C15 C14 C13 116.5(6)
C15 C14 Si3 137.2(5)
C13 C14 Si3 106.3(5)
O5 C15 C14 119.2(6)
O5 C15 C16 119.1(6)
C14 C15 C16 121.6(6)
O6 C16 C17 118.5(6)
O6 C16 C15 120.1(6)
C17 C16 C15 121.4(6)
C18 C17 C16 115.8(6)
C18 C17 Si1 107.1(4)
C16 C17 Si1 137.0(5)
C13 C18 C17 123.3(6)
C13 C18 C1 120.0(6)
C17 C18 C1 116.7(6)
C3 O1 C55 119.0(5)
C4 O2 C59 113.8(5)
C9 O3 C63 117.8(5)
C10 O4 C67 116.7(5)
C15 O5 C71 112.9(5)
C16 O6 C75 112.9(5)
C24 C19 C20 118.1(6)
C24 C19 Si1 121.5(5)
C20 C19 Si1 120.4(5)
C19 C20 C21 121.3(7)
C19 C20 H1 119.4
C21 C20 H1 119.4
C22 C21 C20 118.4(6)
C22 C21 H2 120.8
C20 C21 H2 120.8
C21 C22 C23 120.5(7)
C21 C22 H3 119.8
C23 C22 H3 119.8
C24 C23 C22 118.8(7)
C24 C23 H4 120.6
C22 C23 H4 120.6
C19 C24 C23 122.9(7)
C19 C24 H5 118.5
C23 C24 H5 118.5
C26 C25 C30 116.8(6)
C26 C25 Si1 125.0(5)
C30 C25 Si1 118.1(5)
C25 C26 C27 123.6(7)
C25 C26 H6 118.2
C27 C26 H6 118.2
C28 C27 C26 119.4(7)
C28 C27 H7 120.3
C26 C27 H7 120.3
C27 C28 C29 119.7(7)
C27 C28 H8 120.1
C29 C28 H8 120.1
C28 C29 C30 120.9(7)
C28 C29 H9 119.6
C30 C29 H9 119.6
C29 C30 C25 119.6(7)
C29 C30 H10 120.2
C25 C30 H10 120.2
C32 C31 C36 116.7(6)
C32 C31 Si2 122.1(5)
C36 C31 Si2 121.2(5)
C33 C32 C31 121.9(7)
C33 C32 H11 119.1
C31 C32 H11 119.1
C34 C33 C32 119.0(7)
C34 C33 H12 120.5
C32 C33 H12 120.5
C35 C34 C33 120.2(7)
C35 C34 H13 119.9
C33 C34 H13 119.9
C36 C35 C34 121.4(8)
C36 C35 H14 119.3
C34 C35 H14 119.3
C35 C36 C31 120.7(7)
C35 C36 H15 119.7
C31 C36 H15 119.7
C42 C37 C38 117.8(6)
C42 C37 Si2 118.6(5)
C38 C37 Si2 123.4(5)
C39 C38 C37 121.6(7)
C39 C38 H16 119.2
C37 C38 H16 119.2
C38 C39 C40 120.2(7)
C38 C39 H17 119.9
C40 C39 H17 119.9
C41 C40 C39 118.5(7)
C41 C40 H18 120.8
C39 C40 H18 120.8
C42 C41 C40 122.3(7)
C42 C41 H19 118.8
C40 C41 H19 118.8
C41 C42 C37 119.5(7)
C41 C42 H20 120.2
C37 C42 H20 120.2
C44 C43 C48 117.7(6)
C44 C43 Si3 123.2(5)
C48 C43 Si3 119.2(5)
C45 C44 C43 122.4(7)
C45 C44 H21 118.8
C43 C44 H21 118.8
C44 C45 C46 119.5(7)
C44 C45 H22 120.2
C46 C45 H22 120.2
C47 C46 C45 118.9(7)
C47 C46 H23 120.5
C45 C46 H23 120.5
C46 C47 C48 121.9(7)
C46 C47 H24 119.0
C48 C47 H24 119.0
C47 C48 C43 119.5(7)
C47 C48 H25 120.2
C43 C48 H25 120.2
C54 C49 C50 117.1(7)
C54 C49 Si3 118.3(5)
C50 C49 Si3 124.3(6)
C51 C50 C49 120.8(7)
C51 C50 H26 119.6
C49 C50 H26 119.6
C50 C51 C52 121.6(7)
C50 C51 H27 119.2
C52 C51 H27 119.2
C51 C52 C53 118.7(7)
C51 C52 H28 120.7
C53 C52 H28 120.7
C54 C53 C52 119.0(8)
C54 C53 H29 120.5
C52 C53 H29 120.5
C49 C54 C53 122.8(7)
C49 C54 H30 118.6
C53 C54 H30 118.6
O1 C55 C56 106.6(5)
O1 C55 H31 110.4
C56 C55 H31 110.4
O1 C55 H32 110.4
C56 C55 H32 110.4
H31 C55 H32 108.6
C57 C56 C55 112.5(6)
C57 C56 H33 109.1
C55 C56 H33 109.1
C57 C56 H34 109.1
C55 C56 H34 109.1
H33 C56 H34 107.8
C58 C57 C56 113.5(6)
C58 C57 H35 108.9
C56 C57 H35 108.9
C58 C57 H36 108.9
C56 C57 H36 108.9
H35 C57 H36 107.7
C57 C58 H37 109.5
C57 C58 H38 109.5
H37 C58 H38 109.5
C57 C58 H39 109.5
H37 C58 H39 109.5
H38 C58 H39 109.5
O2 C59 C60 109.8(6)
O2 C59 H40 109.7
C60 C59 H40 109.7
O2 C59 H41 109.7
C60 C59 H41 109.7
H40 C59 H41 108.2
C61 C60 C59 112.1(7)
C61 C60 H42 109.2
C59 C60 H42 109.2
C61 C60 H43 109.2
C59 C60 H43 109.2
H42 C60 H43 107.9
C62 C61 C60 116.2(7)
C62 C61 H44 108.2
C60 C61 H44 108.2
C62 C61 H45 108.2
C60 C61 H45 108.2
H44 C61 H45 107.4
C61 C62 H46 109.5
C61 C62 H47 109.5
H46 C62 H47 109.5
C61 C62 H48 109.5
H46 C62 H48 109.5
H47 C62 H48 109.5
O3 C63 C64 106.2(6)
O3 C63 H49 110.5
C64 C63 H49 110.5
O3 C63 H50 110.5
C64 C63 H50 110.5
H49 C63 H50 108.7
C65 C64 C63 113.8(7)
C65 C64 H51 108.8
C63 C64 H51 108.8
C65 C64 H52 108.8
C63 C64 H52 108.8
H51 C64 H52 107.7
C64 C65 C66 114.2(7)
C64 C65 H53 108.7
C66 C65 H53 108.7
C64 C65 H54 108.7
C66 C65 H54 108.7
H53 C65 H54 107.6
C65 C66 H55 109.5
C65 C66 H56 109.5
H55 C66 H56 109.5
C65 C66 H57 109.5
H55 C66 H57 109.5
H56 C66 H57 109.5
O4 C67 C68 109.7(6)
O4 C67 H58 109.7
C68 C67 H58 109.7
O4 C67 H59 109.7
C68 C67 H59 109.7
H58 C67 H59 108.2
C69 C68 C67 113.4(6)
C69 C68 H60 108.9
C67 C68 H60 108.9
C69 C68 H61 108.9
C67 C68 H61 108.9
H60 C68 H61 107.7
C68 C69 C70 111.4(6)
C68 C69 H62 109.4
C70 C69 H62 109.4
C68 C69 H63 109.3
C70 C69 H63 109.3
H62 C69 H63 108.0
C69 C70 H64 109.5
C69 C70 H65 109.5
H64 C70 H65 109.5
C69 C70 H66 109.5
H64 C70 H66 109.5
H65 C70 H66 109.5
O5 C71 C72 109.6(5)
O5 C71 H67 109.7
C72 C71 H67 109.7
O5 C71 H68 109.7
C72 C71 H68 109.8
H67 C71 H68 108.2
C73 C72 C71 113.2(6)
C73 C72 H69 108.9
C71 C72 H69 108.9
C73 C72 H70 108.9
C71 C72 H70 108.9
H69 C72 H70 107.8
C72 C73 C74 113.4(6)
C72 C73 H71 108.9
C74 C73 H71 108.9
C72 C73 H72 108.9
C74 C73 H72 108.9
H71 C73 H72 107.7
C73 C74 H73 109.5
C73 C74 H74 109.5
H73 C74 H74 109.5
C73 C74 H75 109.5
H73 C74 H75 109.5
H74 C74 H75 109.5
O6 C75 C76 107.7(5)
O6 C75 H76 110.2
C76 C75 H76 110.1
O6 C75 H77 110.2
C76 C75 H77 110.2
H76 C75 H77 108.5
C77 C76 C75 113.1(6)
C77 C76 H78 108.9
C75 C76 H78 109.0
C77 C76 H79 108.9
C75 C76 H79 108.9
H78 C76 H79 107.8
C78 C77 C76 112.2(6)
C78 C77 H80 109.2
C76 C77 H80 109.2
C78 C77 H81 109.2
C76 C77 H81 109.2
H80 C77 H81 107.9
C77 C78 H82 109.5
C77 C78 H83 109.5
H82 C78 H83 109.5
C77 C78 H84 109.4
H82 C78 H84 109.5
H83 C78 H84 109.5
C97 Si4 C103 110.2(3)
C97 Si4 C95 110.6(3)
C103 Si4 C95 114.6(3)
C97 Si4 C80 113.9(3)
C103 Si4 C80 113.7(3)
C95 Si4 C80 92.9(3)
C115 Si5 C109 111.8(3)
C115 Si5 C86 110.4(3)
C109 Si5 C86 109.1(3)
C115 Si5 C83 119.9(3)
C109 Si5 C83 111.0(3)
C86 Si5 C83 92.8(3)
C121 Si6 C127 109.7(3)
C121 Si6 C92 111.6(3)
C127 Si6 C92 112.2(3)
C121 Si6 C89 116.7(3)
C127 Si6 C89 112.8(3)
C92 Si6 C89 92.9(3)
C84 C79 C80 122.2(6)
C84 C79 C96 120.3(6)
C80 C79 C96 117.6(6)
C81 C80 C79 116.1(6)
C81 C80 Si4 137.9(5)
C79 C80 Si4 106.0(5)
C80 C81 O7 118.7(6)
C80 C81 C82 121.3(6)
O7 C81 C82 119.9(6)
O8 C82 C83 125.7(6)
O8 C82 C81 111.8(5)
C83 C82 C81 122.6(6)
C82 C83 C84 115.3(6)
C82 C83 Si5 140.5(5)
C84 C83 Si5 104.1(4)
C79 C84 C83 122.5(6)
C79 C84 C85 118.7(6)
C83 C84 C85 118.8(6)
C90 C85 C86 121.0(6)
C90 C85 C84 121.7(6)
C86 C85 C84 117.3(6)
C87 C86 C85 117.1(6)
C87 C86 Si5 136.2(5)
C85 C86 Si5 106.7(5)
C86 C87 O9 118.6(6)
C86 C87 C88 122.3(6)
O9 C87 C88 118.9(5)
O10 C88 C89 125.0(6)
O10 C88 C87 113.6(5)
C89 C88 C87 121.4(6)
C88 C89 C90 115.4(6)
C88 C89 Si6 140.7(5)
C90 C89 Si6 103.7(4)
C85 C90 C89 122.7(6)
C85 C90 C91 118.3(6)
C89 C90 C91 119.0(6)
C96 C91 C92 122.5(6)
C96 C91 C90 120.0(6)
C92 C91 C90 117.5(6)
C91 C92 C93 118.0(6)
C91 C92 Si6 106.6(4)
C93 C92 Si6 135.4(5)
O11 C93 C92 120.7(6)
O11 C93 C94 118.6(6)
C92 C93 C94 120.3(6)
O12 C94 C95 119.4(6)
O12 C94 C93 119.1(6)
C95 C94 C93 121.3(6)
C94 C95 C96 115.8(6)
C94 C95 Si4 137.8(5)
C96 C95 Si4 106.3(5)
C91 C96 C95 122.0(6)
C91 C96 C79 120.9(6)
C95 C96 C79 117.1(6)
C81 O7 C133 117.8(6)
C82 O8 C137 119.7(5)
C87 O9 C141 112.6(5)
C88 O10 C145 117.2(5)
C93 O11 C149 116.9(6)
C94 O12 C154 115.4(5)
C102 C97 C98 116.6(7)
C102 C97 Si4 121.7(6)
C98 C97 Si4 121.6(6)
C97 C98 C99 122.0(9)
C97 C98 H85 119.0
C99 C98 H85 119.0
C100 C99 C98 119.4(9)
C100 C99 H86 120.3
C98 C99 H86 120.3
C99 C100 C101 119.7(8)
C99 C100 H87 120.1
C101 C100 H87 120.1
C100 C101 C102 119.2(9)
C100 C101 H88 120.4
C102 C101 H88 120.4
C97 C102 C101 122.9(8)
C97 C102 H89 118.5
C101 C102 H89 118.5
C108 C103 C104 117.0(6)
C108 C103 Si4 121.2(5)
C104 C103 Si4 121.7(5)
C105 C104 C103 121.6(7)
C105 C104 H90 119.2
C103 C104 H90 119.2
C104 C105 C106 121.0(7)
C104 C105 H91 119.5
C106 C105 H91 119.5
C105 C106 C107 118.3(7)
C105 C106 H92 120.8
C107 C106 H92 120.9
C108 C107 C106 120.5(7)
C108 C107 H93 119.7
C106 C107 H93 119.7
C107 C108 C103 121.5(7)
C107 C108 H94 119.2
C103 C108 H94 119.2
C114 C109 C110 117.3(6)
C114 C109 Si5 123.3(5)
C110 C109 Si5 119.2(5)
C111 C110 C109 120.4(7)
C111 C110 H95 119.8
C109 C110 H95 119.8
C110 C111 C112 121.9(7)
C110 C111 H96 119.1
C112 C111 H96 119.1
C111 C112 C113 119.6(8)
C111 C112 H97 120.2
C113 C112 H97 120.2
C112 C113 C114 120.6(8)
C112 C113 H98 119.7
C114 C113 H98 119.7
C113 C114 C109 120.0(7)
C113 C114 H99 120.0
C109 C114 H99 120.0
C116 C115 C120 115.8(6)
C116 C115 Si5 122.1(5)
C120 C115 Si5 121.8(5)
C117 C116 C115 122.4(7)
C117 C116 H100 118.8
C115 C116 H100 118.8
C118 C117 C116 118.8(8)
C118 C117 H101 120.6
C116 C117 H101 120.6
C117 C118 C119 122.5(7)
C117 C118 H102 118.7
C119 C118 H102 118.7
C120 C119 C118 118.1(8)
C120 C119 H103 120.9
C118 C119 H103 120.9
C119 C120 C115 122.2(7)
C119 C120 H104 118.9
C115 C120 H104 118.9
C126 C121 C122 117.1(6)
C126 C121 Si6 122.5(5)
C122 C121 Si6 120.5(5)
C123 C122 C121 121.8(7)
C123 C122 H105 119.1
C121 C122 H105 119.1
C122 C123 C124 120.7(8)
C122 C123 H106 119.6
C124 C123 H106 119.6
C125 C124 C123 119.6(7)
C125 C124 H107 120.2
C123 C124 H107 120.2
C124 C125 C126 118.9(7)
C124 C125 H108 120.6
C126 C125 H108 120.5
C125 C126 C121 121.9(7)
C125 C126 H109 119.1
C121 C126 H109 119.1
C128 C127 C132 118.5(6)
C128 C127 Si6 123.2(5)
C132 C127 Si6 118.3(5)
C127 C128 C129 121.9(7)
C127 C128 H110 119.0
C129 C128 H110 119.0
C130 C129 C128 119.8(7)
C130 C129 H111 120.1
C128 C129 H111 120.1
C129 C130 C131 118.9(7)
C129 C130 H112 120.5
C131 C130 H112 120.5
C132 C131 C130 120.7(7)
C132 C131 H113 119.6
C130 C131 H113 119.7
C127 C132 C131 120.1(7)
C127 C132 H114 120.0
C131 C132 H114 120.0
O7 C133 C134 108.5(6)
O7 C133 H115 110.0
C134 C133 H115 110.0
O7 C133 H116 110.0
C134 C133 H116 110.0
H115 C133 H116 108.4
C135 C134 C133 117.0(7)
C135 C134 H117 108.1
C133 C134 H117 108.1
C135 C134 H118 108.0
C133 C134 H118 108.0
H117 C134 H118 107.3
C136 C135 C134 129.3(10)
C136 C135 H119 104.9
C134 C135 H119 104.9
C136 C135 H120 105.0
C134 C135 H120 105.0
H119 C135 H120 105.8
C135 C136 H121 109.5
C135 C136 H122 109.5
H121 C136 H122 109.5
C135 C136 H123 109.4
H121 C136 H123 109.5
H122 C136 H123 109.5
O8 C137 C138 106.2(6)
O8 C137 H124 110.5
C138 C137 H124 110.5
O8 C137 H125 110.5
C138 C137 H125 110.5
H124 C137 H125 108.7
C137 C138 C139 113.0(6)
C137 C138 H126 109.0
C139 C138 H126 109.0
C137 C138 H127 109.0
C139 C138 H127 109.0
H126 C138 H127 107.8
C138 C139 C140 112.9(7)
C138 C139 H128 109.0
C140 C139 H128 109.0
C138 C139 H129 109.0
C140 C139 H129 109.0
H128 C139 H129 107.8
C139 C140 H130 109.5
C139 C140 H131 109.5
H130 C140 H131 109.5
C139 C140 H132 109.5
H130 C140 H132 109.5
H131 C140 H132 109.5
O9 C141 C142 109.1(6)
O9 C141 H133 109.9
C142 C141 H133 109.9
O9 C141 H134 109.9
C142 C141 H134 109.9
H133 C141 H134 108.3
C141 C142 C143 115.2(8)
C141 C142 H135 108.5
C143 C142 H135 108.5
C141 C142 H136 108.5
C143 C142 H136 108.5
H135 C142 H136 107.5
C144 C143 C142 115.7(8)
C144 C143 H137 108.3
C142 C143 H137 108.4
C144 C143 H138 108.4
C142 C143 H138 108.4
H137 C143 H138 107.4
C143 C144 H139 109.5
C143 C144 H140 109.5
H139 C144 H140 109.5
C143 C144 H141 109.5
H139 C144 H141 109.5
H140 C144 H141 109.5
O10 C145 C146 107.9(5)
O10 C145 H142 110.1
C146 C145 H142 110.1
O10 C145 H143 110.1
C146 C145 H143 110.1
H142 C145 H143 108.4
C145 C146 C147 112.5(6)
C145 C146 H144 109.1
C147 C146 H144 109.1
C145 C146 H145 109.1
C147 C146 H145 109.1
H144 C146 H145 107.8
C148 C147 C146 113.0(7)
C148 C147 H146 109.0
C146 C147 H146 109.0
C148 C147 H147 109.0
C146 C147 H147 109.0
H146 C147 H147 107.8
C147 C148 H148 109.5
C147 C148 H149 109.5
H148 C148 H149 109.5
C147 C148 H150 109.5
H148 C148 H150 109.5
H149 C148 H150 109.5
O11 C149 C150 106.0(10)
O11 C149 H151 110.6
C150 C149 H151 110.2
O11 C149 H152 110.6
C150 C149 H152 110.6
H151 C149 H152 108.7
C151 C150 C149 123.0(15)
C151 C150 H153 106.8
C149 C150 H153 106.8
C151 C150 H154 106.3
C149 C150 H154 106.4
H153 C150 H154 106.6
C150 C151 C152 118.8(13)
C150 C151 H155 107.3
C152 C151 H155 107.7
C150 C151 H156 107.6
C152 C151 H156 107.7
H155 C151 H156 107.1
C151 C152 H157 109.5
C151 C152 H158 109.5
H157 C152 H158 109.5
C151 C152 H159 109.5
H157 C152 H159 109.5
H158 C152 H159 109.5
O12 C154 C155 106.1(5)
O12 C154 H162 110.5
C155 C154 H162 110.5
O12 C154 H163 110.5
C155 C154 H163 110.5
H162 C154 H163 108.7
C154 C155 C156 112.5(6)
C154 C155 H164 109.1
C156 C155 H164 109.1
C154 C155 H165 109.1
C156 C155 H165 109.1
H164 C155 H165 107.8
C157 C156 C155 111.5(6)
C157 C156 H166 109.3
C155 C156 H166 109.3
C157 C156 H167 109.3
C155 C156 H167 109.3
H166 C156 H167 108.0
C156 C157 H168 109.5
C156 C157 H169 109.5
H168 C157 H169 109.5
C156 C157 H170 109.5
H168 C157 H170 109.5
H169 C157 H170 109.5

loop_
_geom_bond_atom_site_label_1
_geom_bond_atom_site_label_2
_geom_bond_distance
Si1 C25 1.859(7)
Si1 C17 1.874(7)
Si1 C19 1.886(7)
Si1 C2 1.916(7)
Si2 C31 1.850(7)
Si2 C37 1.867(7)
Si2 C5 1.882(7)
Si2 C8 1.897(7)
Si3 C43 1.863(7)
Si3 C49 1.876(7)
Si3 C14 1.896(7)
Si3 C11 1.900(7)
C1 C6 1.399(9)
C1 C2 1.402(9)
C1 C18 1.446(8)
C2 C3 1.415(9)
C3 O1 1.371(8)
C3 C4 1.406(10)
C4 C5 1.376(9)
C4 O2 1.401(7)
C5 C6 1.403(9)
C6 C7 1.444(9)
C7 C12 1.388(9)
C7 C8 1.415(9)
C8 C9 1.395(9)
C9 O3 1.355(8)
C9 C10 1.446(9)
C10 O4 1.369(8)
C10 C11 1.392(9)
C11 C12 1.407(9)
C12 C13 1.446(9)
C13 C18 1.378(9)
C13 C14 1.409(9)
C14 C15 1.383(9)
C15 O5 1.382(7)
C15 C16 1.420(9)
C16 O6 1.388(7)
C16 C17 1.401(9)
C17 C18 1.389(9)
O1 C55 1.443(8)
O2 C59 1.452(8)
O3 C63 1.461(8)
O4 C67 1.436(8)
O5 C71 1.438(7)
O6 C75 1.447(8)
C19 C24 1.365(10)
C19 C20 1.380(9)
C20 C21 1.435(9)
C20 H1 0.9500
C21 C22 1.366(10)
C21 H2 0.9500
C22 C23 1.411(10)
C22 H3 0.9500
C23 C24 1.376(10)
C23 H4 0.9500
C24 H5 0.9500
C25 C26 1.372(9)
C25 C30 1.416(10)
C26 C27 1.387(9)
C26 H6 0.9500
C27 C28 1.367(11)
C27 H7 0.9500
C28 C29 1.381(11)
C28 H8 0.9500
C29 C30 1.407(10)
C29 H9 0.9500
C30 H10 0.9500
C31 C32 1.401(10)
C31 C36 1.404(9)
C32 C33 1.386(10)
C32 H11 0.9500
C33 C34 1.371(11)
C33 H12 0.9500
C34 C35 1.366(11)
C34 H13 0.9500
C35 C36 1.362(10)
C35 H14 0.9500
C36 H15 0.9500
C37 C42 1.404(9)
C37 C38 1.416(10)
C38 C39 1.362(10)
C38 H16 0.9500
C39 C40 1.400(11)
C39 H17 0.9500
C40 C41 1.381(11)
C40 H18 0.9500
C41 C42 1.377(10)
C41 H19 0.9500
C42 H20 0.9500
C43 C44 1.384(9)
C43 C48 1.415(9)
C44 C45 1.380(10)
C44 H21 0.9500
C45 C46 1.405(10)
C45 H22 0.9500
C46 C47 1.363(10)
C46 H23 0.9500
C47 C48 1.395(10)
C47 H24 0.9500
C48 H25 0.9500
C49 C54 1.371(10)
C49 C50 1.395(9)
C50 C51 1.355(10)
C50 H26 0.9500
C51 C52 1.377(12)
C51 H27 0.9500
C52 C53 1.387(12)
C52 H28 0.9500
C53 C54 1.376(10)
C53 H29 0.9500
C54 H30 0.9500
C55 C56 1.516(9)
C55 H31 0.9900
C55 H32 0.9900
C56 C57 1.508(9)
C56 H33 0.9900
C56 H34 0.9900
C57 C58 1.476(10)
C57 H35 0.9900
C57 H36 0.9900
C58 H37 0.9800
C58 H38 0.9800
C58 H39 0.9800
C59 C60 1.538(10)
C59 H40 0.9900
C59 H41 0.9900
C60 C61 1.502(11)
C60 H42 0.9900
C60 H43 0.9900
C61 C62 1.475(11)
C61 H44 0.9900
C61 H45 0.9900
C62 H46 0.9800
C62 H47 0.9800
C62 H48 0.9800
C63 C64 1.514(10)
C63 H49 0.9900
C63 H50 0.9900
C64 C65 1.490(11)
C64 H51 0.9900
C64 H52 0.9900
C65 C66 1.603(12)
C65 H53 0.9900
C65 H54 0.9900
C66 H55 0.9800
C66 H56 0.9800
C66 H57 0.9800
C67 C68 1.505(9)
C67 H58 0.9900
C67 H59 0.9900
C68 C69 1.493(10)
C68 H60 0.9900
C68 H61 0.9900
C69 C70 1.526(10)
C69 H62 0.9900
C69 H63 0.9900
C70 H64 0.9800
C70 H65 0.9800
C70 H66 0.9800
C71 C72 1.504(8)
C71 H67 0.9900
C71 H68 0.9900
C72 C73 1.487(9)
C72 H69 0.9900
C72 H70 0.9900
C73 C74 1.498(10)
C73 H71 0.9900
C73 H72 0.9900
C74 H73 0.9800
C74 H74 0.9800
C74 H75 0.9800
C75 C76 1.543(10)
C75 H76 0.9900
C75 H77 0.9900
C76 C77 1.537(10)
C76 H78 0.9900
C76 H79 0.9900
C77 C78 1.513(10)
C77 H80 0.9900
C77 H81 0.9900
C78 H82 0.9800
C78 H83 0.9800
C78 H84 0.9800
Si4 C97 1.851(7)
Si4 C103 1.858(7)
Si4 C95 1.882(7)
Si4 C80 1.884(7)
Si5 C115 1.841(7)
Si5 C109 1.876(7)
Si5 C86 1.882(7)
Si5 C83 1.920(7)
Si6 C121 1.874(7)
Si6 C127 1.879(7)
Si6 C92 1.904(6)
Si6 C89 1.923(6)
C79 C84 1.386(9)
C79 C80 1.421(9)
C79 C96 1.428(9)
C80 C81 1.382(9)
C81 O7 1.386(8)
C81 C82 1.443(9)
C82 O8 1.371(7)
C82 C83 1.385(9)
C83 C84 1.420(9)
C84 C85 1.425(8)
C85 C90 1.394(9)
C85 C86 1.401(9)
C86 C87 1.389(9)
C87 O9 1.400(7)
C87 C88 1.412(9)
C88 O10 1.374(8)
C88 C89 1.401(9)
C89 C90 1.426(9)
C90 C91 1.443(8)
C91 C96 1.368(9)
C91 C92 1.385(9)
C92 C93 1.389(9)
C93 O11 1.366(8)
C93 C94 1.434(9)
C94 O12 1.362(8)
C94 C95 1.408(9)
C95 C96 1.420(8)
O7 C133 1.427(8)
O8 C137 1.449(8)
O9 C141 1.423(8)
O10 C145 1.432(8)
O11 C149 1.408(10)
O12 C154 1.438(8)
C97 C102 1.378(11)
C97 C98 1.379(11)
C98 C99 1.400(12)
C98 H85 0.9500
C99 C100 1.375(13)
C99 H86 0.9500
C100 C101 1.381(12)
C100 H87 0.9500
C101 C102 1.384(11)
C101 H88 0.9500
C102 H89 0.9500
C103 C108 1.402(10)
C103 C104 1.408(9)
C104 C105 1.362(11)
C104 H90 0.9500
C105 C106 1.377(11)
C105 H91 0.9500
C106 C107 1.418(10)
C106 H92 0.9500
C107 C108 1.357(10)
C107 H93 0.9500
C108 H94 0.9500
C109 C114 1.400(10)
C109 C110 1.406(10)
C110 C111 1.350(10)
C110 H95 0.9500
C111 C112 1.352(12)
C111 H96 0.9500
C112 C113 1.361(12)
C112 H97 0.9500
C113 C114 1.382(10)
C113 H98 0.9500
C114 H99 0.9500
C115 C116 1.394(10)
C115 C120 1.407(10)
C116 C117 1.393(10)
C116 H100 0.9500
C117 C118 1.327(12)
C117 H101 0.9500
C118 C119 1.394(12)
C118 H102 0.9500
C119 C120 1.374(10)
C119 H103 0.9500
C120 H104 0.9500
C121 C126 1.388(9)
C121 C122 1.390(10)
C122 C123 1.348(10)
C122 H105 0.9500
C123 C124 1.382(12)
C123 H106 0.9500
C124 C125 1.379(11)
C124 H107 0.9500
C125 C126 1.387(9)
C125 H108 0.9500
C126 H109 0.9500
C127 C128 1.377(9)
C127 C132 1.396(9)
C128 C129 1.403(10)
C128 H110 0.9500
C129 C130 1.377(10)
C129 H111 0.9500
C130 C131 1.402(10)
C130 H112 0.9500
C131 C132 1.403(10)
C131 H113 0.9500
C132 H114 0.9500
C133 C134 1.519(10)
C133 H115 0.9900
C133 H116 0.9900
C134 C135 1.423(12)
C134 H117 0.9900
C134 H118 0.9900
C135 C136 1.411(13)
C135 H119 0.9900
C135 H120 0.9900
C136 H121 0.9800
C136 H122 0.9800
C136 H123 0.9800
C137 C138 1.499(10)
C137 H124 0.9900
C137 H125 0.9900
C138 C139 1.524(11)
C138 H126 0.9900
C138 H127 0.9900
C139 C140 1.543(11)
C139 H128 0.9900
C139 H129 0.9900
C140 H130 0.9800
C140 H131 0.9800
C140 H132 0.9800
C141 C142 1.479(11)
C141 H133 0.9900
C141 H134 0.9900
C142 C143 1.498(11)
C142 H135 0.9900
C142 H136 0.9900
C143 C144 1.461(13)
C143 H137 0.9900
C143 H138 0.9900
C144 H139 0.9800
C144 H140 0.9800
C144 H141 0.9800
C145 C146 1.496(10)
C145 H142 0.9900
C145 H143 0.9900
C146 C147 1.525(10)
C146 H144 0.9900
C146 H145 0.9900
C147 C148 1.486(11)
C147 H146 0.9900
C147 H147 0.9900
C148 H148 0.9800
C148 H149 0.9800
C148 H150 0.9800
C149 C150 1.612(16)
C149 H151 0.9900
C149 H152 0.9900
C150 C151 1.303(15)
C150 H153 0.9900
C150 H154 0.9900
C151 C152 1.426(14)
C151 H155 0.9900
C151 H156 0.9900
C152 H157 0.9800
C152 H158 0.9800
C152 H159 0.9800
C154 C155 1.510(9)
C154 H162 0.9900
C154 H163 0.9900
C155 C156 1.543(9)
C155 H164 0.9900
C155 H165 0.9900
C156 C157 1.499(10)
C156 H166 0.9900
C156 H167 0.9900
C157 H168 0.9800
C157 H169 0.9800
C157 H170 0.9800

loop_
_geom_torsion_atom_site_label_1
_geom_torsion_atom_site_label_2
_geom_torsion_atom_site_label_3
_geom_torsion_atom_site_label_4
_geom_torsion
C6 C1 C2 C3 -2.0(10)
C18 C1 C2 C3 -178.1(6)
C6 C1 C2 Si1 -175.9(5)
C18 C1 C2 Si1 8.0(7)
C25 Si1 C2 C1 -124.2(5)
C17 Si1 C2 C1 -7.5(5)
C19 Si1 C2 C1 107.7(5)
C25 Si1 C2 C3 64.3(8)
C17 Si1 C2 C3 -179.0(7)
C19 Si1 C2 C3 -63.8(8)
C1 C2 C3 O1 -178.6(6)
Si1 C2 C3 O1 -7.8(11)
C1 C2 C3 C4 1.1(9)
Si1 C2 C3 C4 171.9(5)
O1 C3 C4 C5 180.0(6)
C2 C3 C4 C5 0.3(10)
O1 C3 C4 O2 -0.9(8)
C2 C3 C4 O2 179.4(5)
O2 C4 C5 C6 -179.8(5)
C3 C4 C5 C6 -0.7(9)
O2 C4 C5 Si2 -1.3(10)
C3 C4 C5 Si2 177.8(5)
C31 Si2 C5 C4 59.2(8)
C37 Si2 C5 C4 -67.1(7)
C8 Si2 C5 C4 178.9(7)
C31 Si2 C5 C6 -122.2(5)
C37 Si2 C5 C6 111.5(5)
C8 Si2 C5 C6 -2.5(5)
C2 C1 C6 C5 1.6(10)
C18 C1 C6 C5 177.7(6)
C2 C1 C6 C7 -178.3(6)
C18 C1 C6 C7 -2.2(10)
C4 C5 C6 C1 -0.2(9)
Si2 C5 C6 C1 -179.1(5)
C4 C5 C6 C7 179.7(5)
Si2 C5 C6 C7 0.8(7)
C1 C6 C7 C12 2.3(9)
C5 C6 C7 C12 -177.6(6)
C1 C6 C7 C8 -177.9(6)
C5 C6 C7 C8 2.2(9)
C12 C7 C8 C9 -0.3(9)
C6 C7 C8 C9 179.9(6)
C12 C7 C8 Si2 175.9(5)
C6 C7 C8 Si2 -3.9(7)
C31 Si2 C8 C9 -63.6(8)
C37 Si2 C8 C9 66.4(8)
C5 Si2 C8 C9 178.1(7)
C31 Si2 C8 C7 121.8(4)
C37 Si2 C8 C7 -108.3(5)
C5 Si2 C8 C7 3.5(4)
C7 C8 C9 O3 -176.3(6)
Si2 C8 C9 O3 9.4(12)
C7 C8 C9 C10 2.6(9)
Si2 C8 C9 C10 -171.7(5)
O3 C9 C10 O4 -4.6(8)
C8 C9 C10 O4 176.3(6)
O3 C9 C10 C11 176.3(6)
C8 C9 C10 C11 -2.8(10)
O4 C10 C11 C12 -178.5(6)
C9 C10 C11 C12 0.5(9)
O4 C10 C11 Si3 4.2(12)
C9 C10 C11 Si3 -176.7(5)
C43 Si3 C11 C10 60.0(8)
C49 Si3 C11 C10 -70.6(8)
C14 Si3 C11 C10 176.6(7)
C43 Si3 C11 C12 -117.4(5)
C49 Si3 C11 C12 112.0(5)
C14 Si3 C11 C12 -0.8(5)
C8 C7 C12 C11 -2.0(10)
C6 C7 C12 C11 177.8(6)
C8 C7 C12 C13 178.8(6)
C6 C7 C12 C13 -1.4(9)
C10 C11 C12 C7 1.8(9)
Si3 C11 C12 C7 179.9(5)
C10 C11 C12 C13 -178.9(6)
Si3 C11 C12 C13 -0.8(7)
C7 C12 C13 C18 0.6(9)
C11 C12 C13 C18 -178.7(6)
C7 C12 C13 C14 -177.9(6)
C11 C12 C13 C14 2.9(9)
C18 C13 C14 C15 -0.2(9)
C12 C13 C14 C15 178.3(6)
C18 C13 C14 Si3 178.4(5)
C12 C13 C14 Si3 -3.2(7)
C43 Si3 C14 C15 -65.6(8)
C49 Si3 C14 C15 63.7(8)
C11 Si3 C14 C15 -179.7(7)
C43 Si3 C14 C13 116.3(5)
C49 Si3 C14 C13 -114.4(5)
C11 Si3 C14 C13 2.2(5)
C13 C14 C15 O5 -177.4(5)
Si3 C14 C15 O5 4.6(10)
C13 C14 C15 C16 1.2(9)
Si3 C14 C15 C16 -176.8(5)
O5 C15 C16 O6 -1.5(9)
C14 C15 C16 O6 179.9(6)
O5 C15 C16 C17 176.8(5)
C14 C15 C16 C17 -1.7(10)
O6 C16 C17 C18 179.5(5)
C15 C16 C17 C18 1.2(9)
O6 C16 C17 Si1 5.0(10)
C15 C16 C17 Si1 -173.4(5)
C25 Si1 C17 C18 128.8(5)
C19 Si1 C17 C18 -109.3(5)
C2 Si1 C17 C18 5.7(5)
C25 Si1 C17 C16 -56.3(8)
C19 Si1 C17 C16 65.6(8)
C2 Si1 C17 C16 -179.4(7)
C14 C13 C18 C17 -0.3(10)
C12 C13 C18 C17 -178.7(6)
C14 C13 C18 C1 177.9(6)
C12 C13 C18 C1 -0.5(9)
C16 C17 C18 C13 -0.2(9)
Si1 C17 C18 C13 175.9(5)
C16 C17 C18 C1 -178.5(6)
Si1 C17 C18 C1 -2.3(7)
C6 C1 C18 C13 1.2(9)
C2 C1 C18 C13 177.5(6)
C6 C1 C18 C17 179.5(6)
C2 C1 C18 C17 -4.2(9)
C4 C3 O1 C55 163.4(6)
C2 C3 O1 C55 -16.9(9)
C5 C4 O2 C59 -108.3(7)
C3 C4 O2 C59 72.5(7)
C8 C9 O3 C63 -9.2(10)
C10 C9 O3 C63 171.8(6)
C11 C10 O4 C67 30.7(9)
C9 C10 O4 C67 -148.4(6)
C14 C15 O5 C71 107.1(6)
C16 C15 O5 C71 -71.5(7)
C17 C16 O6 C75 116.2(6)
C15 C16 O6 C75 -65.4(7)
C25 Si1 C19 C24 48.9(6)
C17 Si1 C19 C24 -74.7(6)
C2 Si1 C19 C24 -177.4(5)
C25 Si1 C19 C20 -133.3(5)
C17 Si1 C19 C20 103.0(6)
C2 Si1 C19 C20 0.3(6)
C24 C19 C20 C21 2.4(10)
Si1 C19 C20 C21 -175.4(5)
C19 C20 C21 C22 -2.5(10)
C20 C21 C22 C23 2.6(11)
C21 C22 C23 C24 -2.6(11)
C20 C19 C24 C23 -2.5(11)
Si1 C19 C24 C23 175.3(6)
C22 C23 C24 C19 2.5(12)
C17 Si1 C25 C26 148.8(6)
C19 Si1 C25 C26 24.8(7)
C2 Si1 C25 C26 -104.9(6)
C17 Si1 C25 C30 -28.6(6)
C19 Si1 C25 C30 -152.6(5)
C2 Si1 C25 C30 77.7(6)
C30 C25 C26 C27 -0.2(10)
Si1 C25 C26 C27 -177.6(5)
C25 C26 C27 C28 -0.1(11)
C26 C27 C28 C29 0.4(11)
C27 C28 C29 C30 -0.5(12)
C28 C29 C30 C25 0.3(12)
C26 C25 C30 C29 0.1(10)
Si1 C25 C30 C29 177.7(6)
C37 Si2 C31 C32 -148.6(6)
C5 Si2 C31 C32 87.0(6)
C8 Si2 C31 C32 -19.2(7)
C37 Si2 C31 C36 33.1(7)
C5 Si2 C31 C36 -91.3(7)
C8 Si2 C31 C36 162.5(6)
C36 C31 C32 C33 -3.1(11)
Si2 C31 C32 C33 178.5(6)
C31 C32 C33 C34 0.8(12)
C32 C33 C34 C35 1.6(13)
C33 C34 C35 C36 -1.5(13)
C34 C35 C36 C31 -0.9(13)
C32 C31 C36 C35 3.1(12)
Si2 C31 C36 C35 -178.5(7)
C31 Si2 C37 C42 -158.7(5)
C5 Si2 C37 C42 -31.6(7)
C8 Si2 C37 C42 69.9(6)
C31 Si2 C37 C38 26.0(7)
C5 Si2 C37 C38 153.0(6)
C8 Si2 C37 C38 -105.4(6)
C42 C37 C38 C39 -0.3(11)
Si2 C37 C38 C39 175.0(6)
C37 C38 C39 C40 -0.5(12)
C38 C39 C40 C41 0.3(12)
C39 C40 C41 C42 0.8(12)
C40 C41 C42 C37 -1.6(12)
C38 C37 C42 C41 1.4(11)
Si2 C37 C42 C41 -174.2(6)
C49 Si3 C43 C44 120.6(6)
C14 Si3 C43 C44 -112.6(6)
C11 Si3 C43 C44 -9.9(7)
C49 Si3 C43 C48 -60.6(6)
C14 Si3 C43 C48 66.1(6)
C11 Si3 C43 C48 168.9(5)
C48 C43 C44 C45 -0.9(10)
Si3 C43 C44 C45 177.9(6)
C43 C44 C45 C46 0.8(11)
C44 C45 C46 C47 -1.1(11)
C45 C46 C47 C48 1.7(11)
C46 C47 C48 C43 -1.9(11)
C44 C43 C48 C47 1.4(10)
Si3 C43 C48 C47 -177.4(5)
C43 Si3 C49 C54 172.2(6)
C14 Si3 C49 C54 43.3(7)
C11 Si3 C49 C54 -58.9(7)
C43 Si3 C49 C50 -14.5(7)
C14 Si3 C49 C50 -143.3(6)
C11 Si3 C49 C50 114.4(6)
C54 C49 C50 C51 -0.6(11)
Si3 C49 C50 C51 -174.1(6)
C49 C50 C51 C52 -0.6(12)
C50 C51 C52 C53 0.4(13)
C51 C52 C53 C54 0.9(13)
C50 C49 C54 C53 2.0(11)
Si3 C49 C54 C53 175.8(6)
C52 C53 C54 C49 -2.1(13)
C3 O1 C55 C56 -169.7(5)
O1 C55 C56 C57 178.0(6)
C55 C56 C57 C58 -75.9(8)
C4 O2 C59 C60 -137.4(6)
O2 C59 C60 C61 -68.4(9)
C59 C60 C61 C62 -68.0(9)
C9 O3 C63 C64 -174.1(6)
O3 C63 C64 C65 -73.7(8)
C63 C64 C65 C66 -71.3(9)
C10 O4 C67 C68 157.2(6)
O4 C67 C68 C69 -56.7(8)
C67 C68 C69 C70 -168.8(6)
C15 O5 C71 C72 177.8(6)
O5 C71 C72 C73 -172.5(6)
C71 C72 C73 C74 -55.9(9)
C16 O6 C75 C76 154.0(5)
O6 C75 C76 C77 66.3(7)
C75 C76 C77 C78 175.0(6)
C84 C79 C80 C81 4.1(10)
C96 C79 C80 C81 -177.7(6)
C84 C79 C80 Si4 -176.8(5)
C96 C79 C80 Si4 1.4(7)
C97 Si4 C80 C81 -69.4(9)
C103 Si4 C80 C81 58.0(9)
C95 Si4 C80 C81 176.5(8)
C97 Si4 C80 C79 111.8(5)
C103 Si4 C80 C79 -120.8(5)
C95 Si4 C80 C79 -2.3(5)
C79 C80 C81 O7 173.8(6)
Si4 C80 C81 O7 -5.0(12)
C79 C80 C81 C82 -1.6(10)
Si4 C80 C81 C82 179.7(6)
C80 C81 C82 O8 177.8(6)
O7 C81 C82 O8 2.6(9)
C80 C81 C82 C83 -1.8(11)
O7 C81 C82 C83 -177.1(6)
O8 C82 C83 C84 -177.0(6)
C81 C82 C83 C84 2.6(9)
O8 C82 C83 Si5 9.8(12)
C81 C82 C83 Si5 -170.6(6)
C115 Si5 C83 C82 -65.4(8)
C109 Si5 C83 C82 67.4(8)
C86 Si5 C83 C82 179.1(8)
C115 Si5 C83 C84 120.9(4)
C109 Si5 C83 C84 -106.3(5)
C86 Si5 C83 C84 5.4(4)
C80 C79 C84 C83 -3.4(10)
C96 C79 C84 C83 178.4(6)
C80 C79 C84 C85 177.4(6)
C96 C79 C84 C85 -0.8(9)
C82 C83 C84 C79 -0.1(9)
Si5 C83 C84 C79 175.5(5)
C82 C83 C84 C85 179.2(6)
Si5 C83 C84 C85 -5.3(7)
C79 C84 C85 C90 2.3(9)
C83 C84 C85 C90 -177.0(6)
C79 C84 C85 C86 -178.7(6)
C83 C84 C85 C86 2.0(9)
C90 C85 C86 C87 0.5(9)
C84 C85 C86 C87 -178.5(5)
C90 C85 C86 Si5 -178.3(5)
C84 C85 C86 Si5 2.6(7)
C115 Si5 C86 C87 53.4(7)
C109 Si5 C86 C87 -69.8(7)
C83 Si5 C86 C87 176.8(7)
C115 Si5 C86 C85 -128.0(4)
C109 Si5 C86 C85 108.7(5)
C83 Si5 C86 C85 -4.6(5)
C85 C86 C87 O9 -177.8(5)
Si5 C86 C87 O9 0.6(10)
C85 C86 C87 C88 -2.6(9)
Si5 C86 C87 C88 175.8(5)
C86 C87 C88 O10 -176.0(5)
O9 C87 C88 O10 -0.8(8)
C86 C87 C88 C89 4.1(10)
O9 C87 C88 C89 179.3(5)
O10 C88 C89 C90 176.9(6)
C87 C88 C89 C90 -3.1(9)
O10 C88 C89 Si6 -9.2(12)
C87 C88 C89 Si6 170.7(5)
C121 Si6 C89 C88 64.8(8)
C127 Si6 C89 C88 -63.7(8)
C92 Si6 C89 C88 -179.3(8)
C121 Si6 C89 C90 -120.9(4)
C127 Si6 C89 C90 110.6(4)
C92 Si6 C89 C90 -5.0(4)
C86 C85 C90 C89 0.2(9)
C84 C85 C90 C89 179.2(6)
C86 C85 C90 C91 -179.8(6)
C84 C85 C90 C91 -0.8(9)
C88 C89 C90 C85 1.1(9)
Si6 C89 C90 C85 -174.9(5)
C88 C89 C90 C91 -179.0(5)
Si6 C89 C90 C91 5.1(7)
C85 C90 C91 C96 -2.2(9)
C89 C90 C91 C96 177.8(6)
C85 C90 C91 C92 177.8(6)
C89 C90 C91 C92 -2.2(9)
C96 C91 C92 C93 -2.0(9)
C90 C91 C92 C93 178.1(6)
C96 C91 C92 Si6 177.9(5)
C90 C91 C92 Si6 -2.1(7)
C121 Si6 C92 C91 124.4(4)
C127 Si6 C92 C91 -112.0(4)
C89 Si6 C92 C91 4.1(4)
C121 Si6 C92 C93 -55.8(7)
C127 Si6 C92 C93 67.9(7)
C89 Si6 C92 C93 -176.1(7)
C91 C92 C93 O11 174.0(5)
Si6 C92 C93 O11 -5.8(10)
C91 C92 C93 C94 1.2(9)
Si6 C92 C93 C94 -178.7(5)
O11 C93 C94 O12 10.6(9)
C92 C93 C94 O12 -176.4(5)
O11 C93 C94 C95 -173.9(6)
C92 C93 C94 C95 -0.9(10)
O12 C94 C95 C96 176.7(5)
C93 C94 C95 C96 1.3(9)
O12 C94 C95 Si4 -4.4(10)
C93 C94 C95 Si4 -179.8(5)
C97 Si4 C95 C94 66.8(8)
C103 Si4 C95 C94 -58.5(8)
C80 Si4 C95 C94 -176.2(7)
C97 Si4 C95 C96 -114.3(5)
C103 Si4 C95 C96 120.4(5)
C80 Si4 C95 C96 2.6(5)
C92 C91 C96 C95 2.6(10)
C90 C91 C96 C95 -177.5(6)
C92 C91 C96 C79 -176.3(6)
C90 C91 C96 C79 3.6(9)
C94 C95 C96 C91 -2.1(9)
Si4 C95 C96 C91 178.7(5)
C94 C95 C96 C79 176.8(6)
Si4 C95 C96 C79 -2.4(7)
C84 C79 C96 C91 -2.1(10)
C80 C79 C96 C91 179.6(6)
C84 C79 C96 C95 179.0(6)
C80 C79 C96 C95 0.7(9)
C80 C81 O7 C133 122.3(7)
C82 C81 O7 C133 -62.4(9)
C83 C82 O8 C137 11.6(10)
C81 C82 O8 C137 -168.1(6)
C86 C87 O9 C141 -102.8(6)
C88 C87 O9 C141 81.8(7)
C89 C88 O10 C145 -16.8(9)
C87 C88 O10 C145 163.3(6)
C92 C93 O11 C149 110.5(7)
C94 C93 O11 C149 -76.5(8)
C95 C94 O12 C154 100.5(7)
C93 C94 O12 C154 -84.0(7)
C103 Si4 C97 C102 81.3(8)
C95 Si4 C97 C102 -46.4(8)
C80 Si4 C97 C102 -149.5(7)
C103 Si4 C97 C98 -96.0(7)
C95 Si4 C97 C98 136.3(7)
C80 Si4 C97 C98 33.2(8)
C102 C97 C98 C99 0.5(14)
Si4 C97 C98 C99 178.0(8)
C97 C98 C99 C100 1.3(16)
C98 C99 C100 C101 -3.5(15)
C99 C100 C101 C102 3.8(14)
C98 C97 C102 C101 -0.2(13)
Si4 C97 C102 C101 -177.6(7)
C100 C101 C102 C97 -2.0(14)
C97 Si4 C103 C108 -48.5(7)
C95 Si4 C103 C108 77.0(6)
C80 Si4 C103 C108 -177.8(5)
C97 Si4 C103 C104 129.6(6)
C95 Si4 C103 C104 -104.9(6)
C80 Si4 C103 C104 0.3(7)
C108 C103 C104 C105 -0.4(10)
Si4 C103 C104 C105 -178.5(6)
C103 C104 C105 C106 0.5(11)
C104 C105 C106 C107 0.5(12)
C105 C106 C107 C108 -1.6(12)
C106 C107 C108 C103 1.8(12)
C104 C103 C108 C107 -0.8(11)
Si4 C103 C108 C107 177.4(6)
C115 Si5 C109 C114 34.3(7)
C86 Si5 C109 C114 156.7(6)
C83 Si5 C109 C114 -102.4(6)
C115 Si5 C109 C110 -149.8(5)
C86 Si5 C109 C110 -27.4(6)
C83 Si5 C109 C110 73.4(6)
C114 C109 C110 C111 -1.6(11)
Si5 C109 C110 C111 -177.7(6)
C109 C110 C111 C112 1.5(12)
C110 C111 C112 C113 -3.0(14)
C111 C112 C113 C114 4.7(14)
C112 C113 C114 C109 -4.9(13)
C110 C109 C114 C113 3.2(11)
Si5 C109 C114 C113 179.2(6)
C109 Si5 C115 C116 26.0(7)
C86 Si5 C115 C116 -95.7(6)
C83 Si5 C115 C116 158.4(6)
C109 Si5 C115 C120 -160.2(5)
C86 Si5 C115 C120 78.1(6)
C83 Si5 C115 C120 -27.7(7)
C120 C115 C116 C117 -2.8(11)
Si5 C115 C116 C117 171.4(6)
C115 C116 C117 C118 2.0(13)
C116 C117 C118 C119 -0.7(14)
C117 C118 C119 C120 0.2(14)
C118 C119 C120 C115 -1.1(12)
C116 C115 C120 C119 2.3(11)
Si5 C115 C120 C119 -171.9(6)
C127 Si6 C121 C126 7.2(7)
C92 Si6 C121 C126 132.3(6)
C89 Si6 C121 C126 -122.7(6)
C127 Si6 C121 C122 -171.7(5)
C92 Si6 C121 C122 -46.7(6)
C89 Si6 C121 C122 58.4(6)
C126 C121 C122 C123 0.4(11)
Si6 C121 C122 C123 179.4(6)
C121 C122 C123 C124 -1.4(13)
C122 C123 C124 C125 2.1(14)
C123 C124 C125 C126 -1.8(12)
C124 C125 C126 C121 0.8(11)
C122 C121 C126 C125 -0.1(10)
Si6 C121 C126 C125 -179.1(5)
C121 Si6 C127 C128 -123.6(6)
C92 Si6 C127 C128 111.8(6)
C89 Si6 C127 C128 8.5(7)
C121 Si6 C127 C132 56.3(6)
C92 Si6 C127 C132 -68.3(6)
C89 Si6 C127 C132 -171.7(5)
C132 C127 C128 C129 0.8(10)
Si6 C127 C128 C129 -179.3(5)
C127 C128 C129 C130 -2.0(11)
C128 C129 C130 C131 3.0(11)
C129 C130 C131 C132 -2.8(11)
C128 C127 C132 C131 -0.5(10)
Si6 C127 C132 C131 179.6(5)
C130 C131 C132 C127 1.5(11)
C81 O7 C133 C134 -155.4(7)
O7 C133 C134 C135 -177.9(9)
C133 C134 C135 C136 -28(2)
C82 O8 C137 C138 172.2(6)
O8 C137 C138 C139 177.5(7)
C137 C138 C139 C140 66.1(10)
C87 O9 C141 C142 -168.4(7)
O9 C141 C142 C143 -175.7(8)
C141 C142 C143 C144 -165.6(9)
C88 O10 C145 C146 -161.0(6)
O10 C145 C146 C147 -171.4(6)
C145 C146 C147 C148 74.3(9)
C93 O11 C149 C150 155.0(8)
O11 C149 C150 C151 174.9(14)
C149 C150 C151 C152 -165.6(12)
C94 O12 C154 C155 -179.6(6)
O12 C154 C155 C156 168.6(6)
C154 C155 C156 C157 65.3(9)

loop_
_platon_squeeze_void_nr
_platon_squeeze_void_average_x
_platon_squeeze_void_average_y
_platon_squeeze_void_average_z
_platon_squeeze_void_volume
_platon_squeeze_void_count_electrons
_platon_squeeze_void_content
1 0.062 0.708 0.018 7 0 ' '
2 0.228 0.752 0.743 160 24 ' '
3 0.272 0.252 0.256 160 24 ' '
4 0.437 0.208 0.982 7 0 ' '
5 0.562 0.792 0.018 7 0 ' '
6 0.728 0.748 0.744 160 24 ' '
7 0.772 0.248 0.256 160 24 ' '
8 0.937 0.292 0.982 7 0 ' '
